data_4084060
loop_
_publ_author_name
'Ikeda, Yousuke'
'Takano, Koichi'
'Kodama, Shintaro'
'Ishii, Youichi'

_publ_section_title
;
 1,4- and 1,3-Metal Migration in a Cp*IrIIIComplex: Experimental Evidence
 of Direct 1,3-Metal Migration
;
_journal_issue 15
_journal_name_full Organometallics
_journal_page_first 3998
_journal_paper_doi 10.1021/om5005258
_journal_volume 33
_journal_year 2014
_chemical_formula_moiety 'C55 H47 B F24 Ir P'
_chemical_formula_sum 'C55 H47 B F24 Ir P'
_chemical_formula_weight 1397.94
_space_group_IT_number 14
_symmetry_cell_setting monoclinic
_symmetry_Int_Tables_number 14
_symmetry_space_group_name_Hall '-P 2ybc'
_symmetry_space_group_name_H-M 'P 1 21/c 1'
_atom_sites_solution_hydrogens geom
_atom_sites_solution_primary direct
_atom_sites_solution_secondary difmap
_cell_angle_alpha 90.0000
_cell_angle_beta 97.6693(16)
_cell_angle_gamma 90.0000
_cell_formula_units_Z 4
_cell_length_a 12.4569(17)
_cell_length_b 18.626(3)
_cell_length_c 24.265(4)
_cell_measurement_reflns_used 12338
_cell_measurement_temperature 123
_cell_measurement_theta_max 27.54
_cell_measurement_theta_min 3.04
_cell_volume 5579.7(15)
_computing_cell_refinement CrystalClear
_computing_data_collection 'CrystalClear (Rigaku Inc., 2008)'
_computing_data_reduction CrystalClear
_computing_molecular_graphics 'CrystalStructure 4.0'
_computing_publication_material 'CrystalStructure 4.0 (Rigaku, 2010)'
_computing_structure_refinement 'SHELXL97 (Sheldrick, 2008)'
_computing_structure_solution SIR97
_diffrn_ambient_temperature 123
_diffrn_detector_area_resol_mean 7.314
_diffrn_measured_fraction_theta_full 0.991
_diffrn_measured_fraction_theta_max 0.991
_diffrn_measurement_device_type 'Rigaku Mercury70'
_diffrn_measurement_method \w
_diffrn_radiation_type 'Mo K\a'
_diffrn_radiation_wavelength 0.71075
_diffrn_reflns_av_R_equivalents 0.0946
_diffrn_reflns_limit_h_max 16
_diffrn_reflns_limit_h_min -14
_diffrn_reflns_limit_k_max 20
_diffrn_reflns_limit_k_min -24
_diffrn_reflns_limit_l_max 31
_diffrn_reflns_limit_l_min -29
_diffrn_reflns_number 42673
_diffrn_reflns_theta_full 27.53
_diffrn_reflns_theta_max 27.53
_diffrn_standards_number 0
_exptl_absorpt_coefficient_mu 2.545
_exptl_absorpt_correction_T_max 0.632
_exptl_absorpt_correction_T_min 0.527
_exptl_absorpt_correction_type numerical
_exptl_absorpt_process_details 'NUMABS (Rigaku, 1999)'
_exptl_crystal_colour orange
_exptl_crystal_density_diffrn 1.664
_exptl_crystal_density_method 'not measured'
_exptl_crystal_description prism
_exptl_crystal_F_000 2760.00
_exptl_crystal_size_max 0.270
_exptl_crystal_size_mid 0.200
_exptl_crystal_size_min 0.180
_refine_diff_density_max 2.040
_refine_diff_density_min -1.430
_refine_ls_extinction_method none
_refine_ls_goodness_of_fit_ref 1.071
_refine_ls_hydrogen_treatment constr
_refine_ls_number_parameters 747
_refine_ls_number_reflns 12750
_refine_ls_number_restraints 0
_refine_ls_R_factor_gt 0.0683
_refine_ls_shift/su_max 0.003
_refine_ls_structure_factor_coef Fsqd
_refine_ls_weighting_details 'w = 1/[\s^2^(Fo^2^)+(0.0695P)^2^+21.6519P] where P=(Fo^2^+2Fc^2^)/3'
_refine_ls_weighting_scheme calc
_refine_ls_wR_factor_ref 0.1833
_reflns_number_gt 9932
_reflns_number_total 12750
_reflns_threshold_expression F^2^>2.0\s(F^2^)
_cod_data_source_file om5005258_si_002.cif
_cod_data_source_block 2b
_cod_depositor_comments 'Adding full bibliography for 4084059--4084062.cif.'
_cod_original_cell_volume 5579.8(13)
_cod_database_code 4084060

loop_
_symmetry_equiv_pos_site_id
_symmetry_equiv_pos_as_xyz
1 +X,+Y,+Z
2 -X,1/2+Y,1/2-Z
3 -X,-Y,-Z
4 +X,1/2-Y,1/2+Z

loop_
_atom_site_label
_atom_site_type_symbol
_atom_site_fract_x
_atom_site_fract_y
_atom_site_fract_z
_atom_site_U_iso_or_equiv
_atom_site_adp_type
_atom_site_occupancy
_atom_site_symmetry_multiplicity
_atom_site_calc_flag
_atom_site_refinement_flags
Ir1 Ir 1.14337(2) 0.241033(13) 0.489462(12) 0.02832(10) Uani 1.0 4 d .
P1 P 1.30680(19) 0.24716(11) 0.54511(10) 0.0402(5) Uani 1.0 4 d .
F1 F 0.7186(5) 0.3781(3) 0.4204(3) 0.074(2) Uani 1.0 4 d .
F2 F 0.6960(8) 0.3283(5) 0.4925(4) 0.073(3) Uiso 0.8000 4 d .
F3 F 0.5571(5) 0.3623(3) 0.4338(3) 0.0707(18) Uani 1.0 4 d .
F4 F 0.7257(4) 0.0514(3) 0.47678(19) 0.0465(12) Uani 1.0 4 d .
F5 F 0.5563(5) 0.0650(3) 0.4763(3) 0.0691(17) Uani 1.0 4 d .
F6 F 0.6143(9) 0.0065(4) 0.4104(3) 0.0293(17) Uiso 0.6000 4 d .
F7 F 0.6109(5) 0.0749(3) 0.0618(2) 0.0590(16) Uani 1.0 4 d .
F8 F 0.4607(4) 0.0183(3) 0.05026(18) 0.0485(12) Uani 1.0 4 d .
F9 F 0.6010(4) -0.0326(3) 0.0915(2) 0.0489(12) Uani 1.0 4 d .
F10 F 0.2185(4) 0.0772(4) 0.2036(3) 0.0674(17) Uani 1.0 4 d .
F11 F 0.2769(4) -0.0292(3) 0.2192(3) 0.0565(14) Uani 1.0 4 d .
F12 F 0.3005(4) 0.0485(3) 0.2839(2) 0.0554(14) Uani 1.0 4 d .
F13 F 0.6864(5) 0.3602(3) 0.07609(18) 0.0515(13) Uani 1.0 4 d .
F14 F 0.6447(4) 0.4658(3) 0.1019(2) 0.0485(13) Uani 1.0 4 d .
F15 F 0.7912(4) 0.4149(3) 0.1399(3) 0.0539(13) Uani 1.0 4 d .
F16 F 0.3656(6) 0.4646(4) 0.2227(4) 0.0591(18) Uiso 0.8000 4 d .
F17 F 0.2920(7) 0.3569(5) 0.2127(5) 0.050(2) Uiso 0.6000 4 d .
F18 F 0.3807(8) 0.4050(5) 0.2872(4) 0.093(3) Uiso 0.8000 4 d .
F19 F 1.0377(4) 0.3184(3) 0.2727(3) 0.0500(13) Uani 1.0 4 d .
F20 F 1.1557(5) 0.2353(3) 0.2763(3) 0.0645(17) Uani 1.0 4 d .
F21 F 1.0695(6) 0.2696(4) 0.1974(3) 0.0727(19) Uani 1.0 4 d .
F22 F 1.0463(8) -0.0150(5) 0.2536(5) 0.057(2) Uiso 0.7000 4 d .
F23 F 0.8832(8) -0.0367(5) 0.2139(5) 0.052(2) Uiso 0.6000 4 d .
F24 F 0.9271(8) -0.0291(5) 0.3052(4) 0.064(3) Uiso 0.7000 4 d .
F25 F 0.3441(14) 0.3677(9) 0.2757(7) 0.016(4) Uiso 0.2000 4 d .
F26 F 0.3065(14) 0.3482(9) 0.2469(8) 0.018(4) Uiso 0.2000 4 d .
F27 F 0.2900(12) 0.3786(8) 0.1858(7) 0.009(3) Uiso 0.2000 4 d .
F28 F 0.3342(13) 0.4512(8) 0.1970(7) 0.012(3) Uiso 0.2000 4 d .
F29 F 0.8659(14) -0.0438(8) 0.2436(9) 0.019(4) Uiso 0.2000 4 d .
F30 F 0.8898(13) -0.0408(8) 0.2837(7) 0.009(3) Uiso 0.2000 4 d .
F31 F 1.0512(15) -0.0116(9) 0.2824(9) 0.021(4) Uiso 0.2000 4 d .
F32 F 1.0232(17) -0.0198(10) 0.2241(10) 0.027(4) Uiso 0.2000 4 d .
F33 F 0.9327(18) -0.0279(10) 0.2020(8) 0.026(4) Uiso 0.2000 4 d .
F34 F 0.6613(16) 0.0005(8) 0.4075(7) 0.011(4) Uiso 0.2000 4 d .
F35 F 0.5714(17) 0.0168(9) 0.4153(8) 0.020(4) Uiso 0.2000 4 d .
F36 F 0.6511(13) 0.3178(7) 0.4975(6) 0.006(3) Uiso 0.2000 4 d .
C1 C 1.0975(8) 0.1835(5) 0.5655(4) 0.052(3) Uani 1.0 4 d .
C2 C 1.0165(8) 0.2365(6) 0.5512(4) 0.047(2) Uani 1.0 4 d .
C3 C 1.0388(8) 0.3146(6) 0.5624(4) 0.053(3) Uani 1.0 4 d .
C4 C 1.1162(8) 0.3348(4) 0.5299(4) 0.046(2) Uani 1.0 4 d .
C5 C 1.1475(11) 0.4062(5) 0.5285(5) 0.068(3) Uani 1.0 4 d .
C6 C 1.0998(13) 0.4554(6) 0.5639(5) 0.089(5) Uani 1.0 4 d .
C7 C 1.0231(13) 0.4330(7) 0.5955(6) 0.093(5) Uani 1.0 4 d .
C8 C 0.9890(10) 0.3628(7) 0.5968(5) 0.071(4) Uani 1.0 4 d .
C9 C 1.0761(11) 0.1038(5) 0.5598(5) 0.072(4) Uani 1.0 4 d .
C10 C 0.9003(8) 0.2178(8) 0.5327(5) 0.072(4) Uani 1.0 4 d .
C11 C 1.1325(7) 0.1593(4) 0.4166(3) 0.0364(17) Uani 1.0 4 d .
C12 C 1.2163(6) 0.2090(5) 0.4117(3) 0.0361(17) Uani 1.0 4 d .
C13 C 1.1668(7) 0.2799(4) 0.4063(3) 0.0336(16) Uani 1.0 4 d .
C14 C 1.0527(7) 0.2719(4) 0.4072(3) 0.0322(16) Uani 1.0 4 d .
C15 C 1.0327(6) 0.1972(4) 0.4141(3) 0.0320(16) Uani 1.0 4 d .
C16 C 1.1457(9) 0.0789(5) 0.4175(4) 0.054(3) Uani 1.0 4 d .
C17 C 1.3283(8) 0.1893(7) 0.4007(5) 0.070(3) Uani 1.0 4 d .
C18 C 1.2216(9) 0.3475(5) 0.3915(4) 0.058(3) Uani 1.0 4 d .
C19 C 0.9687(8) 0.3305(5) 0.3976(4) 0.049(3) Uani 1.0 4 d .
C20 C 0.9227(7) 0.1618(5) 0.4069(4) 0.0423(19) Uani 1.0 4 d .
C21 C 1.4046(9) 0.3026(7) 0.5173(5) 0.076(4) Uani 1.0 4 d .
C22 C 1.3753(9) 0.1618(6) 0.5562(5) 0.067(3) Uani 1.0 4 d .
C23 C 1.3130(9) 0.2832(5) 0.6150(4) 0.057(3) Uani 1.0 4 d .
C24 C 0.6448(5) 0.1946(3) 0.3232(3) 0.0244(14) Uani 1.0 4 d .
C25 C 0.6520(6) 0.2586(3) 0.3534(3) 0.0239(13) Uani 1.0 4 d .
C26 C 0.6496(6) 0.2603(4) 0.4106(3) 0.0264(14) Uani 1.0 4 d .
C27 C 0.6430(6) 0.1967(4) 0.4407(4) 0.0310(15) Uani 1.0 4 d .
C28 C 0.6387(6) 0.1326(4) 0.4106(3) 0.0269(14) Uani 1.0 4 d .
C29 C 0.6397(6) 0.1314(3) 0.3537(3) 0.0230(13) Uani 1.0 4 d .
C30 C 0.6528(8) 0.3305(4) 0.4405(4) 0.044(2) Uani 1.0 4 d .
C31 C 0.6325(8) 0.0644(4) 0.4437(3) 0.043(2) Uani 1.0 4 d .
C32 C 0.5718(6) 0.1325(3) 0.2234(3) 0.0234(13) Uani 1.0 4 d .
C33 C 0.5933(6) 0.1064(3) 0.1717(3) 0.0223(13) Uani 1.0 4 d .
C34 C 0.5229(6) 0.0578(3) 0.1404(3) 0.0264(14) Uani 1.0 4 d .
C35 C 0.4291(6) 0.0348(4) 0.1596(3) 0.0281(14) Uani 1.0 4 d .
C36 C 0.4063(6) 0.0605(4) 0.2107(3) 0.0273(14) Uani 1.0 4 d .
C37 C 0.4759(6) 0.1090(3) 0.2410(3) 0.0260(14) Uani 1.0 4 d .
C38 C 0.5499(7) 0.0303(4) 0.0870(3) 0.0349(17) Uani 1.0 4 d .
C39 C 0.3007(7) 0.0392(4) 0.2292(4) 0.0367(17) Uani 1.0 4 d .
C40 C 0.6145(6) 0.2689(3) 0.2275(3) 0.0252(14) Uani 1.0 4 d .
C41 C 0.6654(6) 0.3046(3) 0.1863(3) 0.0226(13) Uani 1.0 4 d .
C42 C 0.6262(6) 0.3694(3) 0.1639(3) 0.0268(14) Uani 1.0 4 d .
C43 C 0.5343(6) 0.4008(4) 0.1781(3) 0.0275(14) Uani 1.0 4 d .
C44 C 0.4799(6) 0.3649(3) 0.2159(3) 0.0251(14) Uani 1.0 4 d .
C45 C 0.5182(6) 0.3009(3) 0.2395(3) 0.0285(15) Uani 1.0 4 d .
C46 C 0.6868(7) 0.4030(4) 0.1209(3) 0.0325(16) Uani 1.0 4 d .
C47 C 0.3756(6) 0.3956(4) 0.2305(4) 0.0310(15) Uani 1.0 4 d .
C48 C 0.7811(6) 0.1712(3) 0.2533(3) 0.0225(13) Uani 1.0 4 d .
C49 C 0.8642(6) 0.2213(4) 0.2538(3) 0.0238(13) Uani 1.0 4 d .
C50 C 0.9726(6) 0.2008(4) 0.2549(3) 0.0291(15) Uani 1.0 4 d .
C51 C 1.0014(6) 0.1282(4) 0.2555(3) 0.0317(15) Uani 1.0 4 d .
C52 C 0.9190(6) 0.0783(4) 0.2548(3) 0.0297(15) Uani 1.0 4 d .
C53 C 0.8111(6) 0.0988(3) 0.2535(3) 0.0233(13) Uani 1.0 4 d .
C54 C 1.0580(7) 0.2559(4) 0.2497(4) 0.0404(19) Uani 1.0 4 d .
C55 C 0.9469(6) -0.0009(4) 0.2563(4) 0.0371(18) Uani 1.0 4 d .
B1 B 0.6535(6) 0.1921(4) 0.2554(3) 0.0227(15) Uani 1.0 4 d .
H1 H 1.1686 0.1990 0.5794 0.0624 Uiso 1.0 4 calc R
H5 H 1.1984 0.4219 0.5052 0.0813 Uiso 1.0 4 calc R
H6 H 1.1217 0.5043 0.5653 0.1066 Uiso 1.0 4 calc R
H7 H 0.9920 0.4674 0.6175 0.1115 Uiso 1.0 4 calc R
H8 H 0.9360 0.3476 0.6190 0.0848 Uiso 1.0 4 calc R
H9A H 1.0493 0.0924 0.5210 0.0864 Uiso 1.0 4 calc R
H9B H 1.0217 0.0898 0.5835 0.0864 Uiso 1.0 4 calc R
H9C H 1.1435 0.0774 0.5713 0.0864 Uiso 1.0 4 calc R
H10A H 0.8719 0.1900 0.5618 0.0869 Uiso 1.0 4 calc R
H10B H 0.8949 0.1893 0.4985 0.0869 Uiso 1.0 4 calc R
H10C H 0.8580 0.2620 0.5256 0.0869 Uiso 1.0 4 calc R
H16A H 1.1993 0.0651 0.4490 0.0642 Uiso 1.0 4 calc R
H16B H 1.1704 0.0631 0.3827 0.0642 Uiso 1.0 4 calc R
H16C H 1.0761 0.0562 0.4212 0.0642 Uiso 1.0 4 calc R
H17A H 1.3240 0.1632 0.3654 0.0838 Uiso 1.0 4 calc R
H17B H 1.3628 0.1588 0.4309 0.0838 Uiso 1.0 4 calc R
H17C H 1.3712 0.2331 0.3986 0.0838 Uiso 1.0 4 calc R
H18A H 1.2067 0.3860 0.4170 0.0694 Uiso 1.0 4 calc R
H18B H 1.1941 0.3613 0.3533 0.0694 Uiso 1.0 4 calc R
H18C H 1.2999 0.3395 0.3947 0.0694 Uiso 1.0 4 calc R
H19A H 0.9271 0.3324 0.4291 0.0589 Uiso 1.0 4 calc R
H19B H 0.9197 0.3203 0.3634 0.0589 Uiso 1.0 4 calc R
H19C H 1.0046 0.3767 0.3940 0.0589 Uiso 1.0 4 calc R
H20A H 0.8684 0.1959 0.4167 0.0507 Uiso 1.0 4 calc R
H20B H 0.9244 0.1197 0.4313 0.0507 Uiso 1.0 4 calc R
H20C H 0.9038 0.1467 0.3681 0.0507 Uiso 1.0 4 calc R
H21A H 1.4227 0.2813 0.4828 0.0913 Uiso 1.0 4 calc R
H21B H 1.4701 0.3062 0.5444 0.0913 Uiso 1.0 4 calc R
H21C H 1.3742 0.3507 0.5096 0.0913 Uiso 1.0 4 calc R
H22A H 1.4418 0.1680 0.5823 0.0804 Uiso 1.0 4 calc R
H22B H 1.3936 0.1436 0.5207 0.0804 Uiso 1.0 4 calc R
H22C H 1.3277 0.1274 0.5716 0.0804 Uiso 1.0 4 calc R
H23A H 1.2940 0.3342 0.6131 0.0682 Uiso 1.0 4 calc R
H23B H 1.3866 0.2775 0.6346 0.0682 Uiso 1.0 4 calc R
H23C H 1.2619 0.2572 0.6351 0.0682 Uiso 1.0 4 calc R
H25 H 0.6587 0.3025 0.3342 0.0287 Uiso 1.0 4 calc R
H27 H 0.6415 0.1971 0.4797 0.0372 Uiso 1.0 4 calc R
H29 H 0.6369 0.0865 0.3349 0.0275 Uiso 1.0 4 calc R
H33 H 0.6567 0.1220 0.1573 0.0267 Uiso 1.0 4 calc R
H35 H 0.3813 0.0022 0.1385 0.0337 Uiso 1.0 4 calc R
H37 H 0.4570 0.1269 0.2751 0.0312 Uiso 1.0 4 calc R
H41 H 0.7275 0.2837 0.1739 0.0272 Uiso 1.0 4 calc R
H43 H 0.5089 0.4455 0.1626 0.0330 Uiso 1.0 4 calc R
H45 H 0.4779 0.2776 0.2649 0.0342 Uiso 1.0 4 calc R
H49 H 0.8468 0.2710 0.2534 0.0286 Uiso 1.0 4 calc R
H51 H 1.0747 0.1137 0.2563 0.0381 Uiso 1.0 4 calc R
H53 H 0.7568 0.0628 0.2527 0.0279 Uiso 1.0 4 calc R

loop_
_atom_site_aniso_label
_atom_site_aniso_U_11
_atom_site_aniso_U_22
_atom_site_aniso_U_33
_atom_site_aniso_U_12
_atom_site_aniso_U_13
_atom_site_aniso_U_23
Ir1 0.02673(17) 0.02583(15) 0.03247(17) -0.00151(9) 0.00417(12) -0.00100(10)
P1 0.0339(12) 0.0480(11) 0.0366(12) -0.0039(8) -0.0033(9) -0.0008(9)
F1 0.083(5) 0.045(3) 0.105(5) -0.026(3) 0.050(4) -0.042(3)
F3 0.059(4) 0.044(3) 0.112(6) 0.018(3) 0.022(4) -0.023(3)
F4 0.059(4) 0.038(3) 0.041(3) 0.002(2) 0.001(3) 0.0116(19)
F5 0.062(4) 0.075(4) 0.072(4) -0.016(3) 0.015(4) 0.036(3)
F7 0.092(5) 0.053(3) 0.041(3) -0.026(3) 0.042(3) -0.010(3)
F8 0.057(4) 0.064(3) 0.023(3) 0.003(3) 0.001(3) -0.007(2)
F9 0.058(4) 0.037(3) 0.053(3) 0.016(2) 0.009(3) -0.010(2)
F10 0.029(3) 0.101(5) 0.076(4) 0.016(3) 0.018(3) 0.039(4)
F11 0.046(3) 0.052(3) 0.076(4) -0.027(3) 0.023(3) -0.006(3)
F12 0.050(4) 0.076(4) 0.045(3) -0.026(3) 0.022(3) -0.007(3)
F13 0.087(4) 0.045(3) 0.026(3) 0.006(3) 0.024(3) 0.0069(19)
F14 0.059(4) 0.036(3) 0.055(3) 0.009(2) 0.023(3) 0.024(2)
F15 0.039(3) 0.067(3) 0.059(4) -0.010(3) 0.017(3) 0.026(3)
F19 0.050(3) 0.030(3) 0.072(4) -0.016(2) 0.015(3) -0.008(2)
F20 0.036(3) 0.045(3) 0.112(6) -0.009(2) 0.006(4) -0.003(3)
F21 0.083(5) 0.092(4) 0.046(4) -0.058(4) 0.018(4) -0.007(3)
C1 0.057(6) 0.056(5) 0.044(6) -0.017(5) 0.010(5) 0.019(4)
C2 0.035(5) 0.084(7) 0.023(4) -0.008(4) 0.004(4) -0.003(4)
C3 0.052(6) 0.065(6) 0.040(5) 0.016(5) 0.002(5) -0.000(4)
C4 0.060(6) 0.037(4) 0.038(5) 0.016(4) -0.005(4) -0.002(4)
C5 0.106(9) 0.034(5) 0.057(7) 0.006(5) -0.011(6) -0.011(4)
C6 0.149(14) 0.053(6) 0.059(8) 0.036(8) -0.002(8) -0.014(6)
C7 0.122(12) 0.078(9) 0.080(9) 0.053(8) 0.016(9) -0.014(7)
C8 0.076(8) 0.087(8) 0.049(6) 0.037(6) 0.006(6) -0.009(6)
C9 0.103(10) 0.053(6) 0.065(7) -0.026(6) 0.028(7) 0.013(5)
C10 0.036(6) 0.137(10) 0.048(6) 0.002(6) 0.018(5) -0.008(7)
C11 0.036(5) 0.042(4) 0.031(4) 0.005(3) 0.004(4) -0.009(3)
C12 0.026(4) 0.053(5) 0.031(4) 0.002(4) 0.009(3) -0.010(4)
C13 0.044(5) 0.036(4) 0.019(4) -0.011(4) -0.001(3) 0.001(3)
C14 0.039(5) 0.028(4) 0.031(4) 0.002(3) 0.009(4) -0.002(3)
C15 0.028(4) 0.030(4) 0.038(4) -0.005(3) 0.007(4) -0.002(3)
C16 0.069(7) 0.040(5) 0.051(6) 0.012(4) 0.005(5) -0.004(4)
C17 0.025(5) 0.098(8) 0.090(9) -0.003(5) 0.022(6) -0.010(7)
C18 0.062(7) 0.057(6) 0.050(6) -0.027(5) -0.006(5) 0.006(5)
C19 0.060(6) 0.048(5) 0.036(5) 0.013(4) -0.005(5) 0.004(4)
C20 0.032(5) 0.051(5) 0.041(5) -0.011(4) -0.004(4) -0.005(4)
C21 0.057(7) 0.098(9) 0.067(8) -0.035(6) -0.015(6) 0.011(6)
C22 0.054(7) 0.077(7) 0.066(7) 0.027(5) -0.007(6) -0.005(6)
C23 0.054(6) 0.055(5) 0.058(6) -0.008(5) -0.003(5) -0.008(5)
C24 0.016(3) 0.015(3) 0.044(4) 0.002(2) 0.010(3) 0.000(3)
C25 0.022(4) 0.026(3) 0.023(4) -0.001(3) -0.000(3) 0.001(3)
C26 0.031(4) 0.030(3) 0.018(4) 0.005(3) -0.000(3) -0.005(3)
C27 0.025(4) 0.033(4) 0.036(4) -0.001(3) 0.009(3) -0.008(3)
C28 0.032(4) 0.025(3) 0.023(4) -0.005(3) -0.000(3) 0.002(3)
C29 0.027(4) 0.021(3) 0.021(4) -0.003(3) 0.002(3) 0.003(3)
C30 0.054(6) 0.029(4) 0.049(5) 0.018(4) 0.009(5) -0.007(4)
C31 0.069(6) 0.033(4) 0.024(4) -0.015(4) 0.000(4) 0.008(3)
C32 0.032(4) 0.017(3) 0.023(4) 0.008(3) 0.008(3) 0.004(3)
C33 0.025(4) 0.014(3) 0.030(4) 0.002(3) 0.011(3) 0.004(3)
C34 0.036(4) 0.021(3) 0.023(4) 0.005(3) 0.008(3) 0.003(3)
C35 0.034(4) 0.025(3) 0.024(4) 0.001(3) 0.004(3) 0.001(3)
C36 0.027(4) 0.027(3) 0.029(4) 0.000(3) 0.006(3) 0.004(3)
C37 0.025(4) 0.021(3) 0.032(4) 0.006(3) 0.008(3) 0.006(3)
C38 0.044(5) 0.032(4) 0.030(4) 0.003(3) 0.011(4) -0.005(3)
C39 0.029(4) 0.040(4) 0.043(5) -0.009(3) 0.010(4) -0.001(4)
C40 0.032(4) 0.019(3) 0.027(4) -0.001(3) 0.014(3) -0.000(3)
C41 0.025(4) 0.027(3) 0.016(3) -0.001(3) 0.001(3) -0.001(3)
C42 0.035(4) 0.020(3) 0.026(4) -0.006(3) 0.008(3) -0.001(3)
C43 0.034(4) 0.021(3) 0.028(4) 0.002(3) 0.005(3) 0.007(3)
C44 0.033(4) 0.021(3) 0.021(4) 0.003(3) 0.002(3) 0.003(3)
C45 0.029(4) 0.019(3) 0.040(4) -0.001(3) 0.012(3) 0.002(3)
C46 0.036(5) 0.034(4) 0.027(4) -0.002(3) 0.007(3) 0.009(3)
C47 0.027(4) 0.020(3) 0.045(5) 0.000(3) 0.005(4) 0.000(3)
C48 0.025(4) 0.021(3) 0.022(4) -0.003(3) 0.005(3) 0.002(3)
C49 0.026(4) 0.023(3) 0.021(3) -0.003(3) -0.002(3) 0.001(3)
C50 0.024(4) 0.024(3) 0.041(4) -0.003(3) 0.009(3) -0.001(3)
C51 0.024(4) 0.029(4) 0.043(5) 0.003(3) 0.009(3) -0.003(3)
C52 0.030(4) 0.021(3) 0.040(4) 0.002(3) 0.010(3) 0.003(3)
C53 0.024(4) 0.022(3) 0.025(4) 0.001(3) 0.008(3) 0.006(3)
C54 0.032(5) 0.041(4) 0.048(6) -0.004(3) 0.007(4) -0.001(4)
C55 0.023(4) 0.029(4) 0.062(6) 0.011(3) 0.015(4) 0.008(4)
B1 0.026(4) 0.017(3) 0.026(4) 0.000(3) 0.008(3) 0.004(3)

loop_
_atom_type_symbol
_atom_type_description
_atom_type_scat_dispersion_real
_atom_type_scat_dispersion_imag
_atom_type_scat_source
C C 0.0033 0.0016
;
International Tables for Crystallography
(1992, Vol. C, Tables 4.2.6.8 and 6.1.1.4)
;
H H 0.0000 0.0000
;
International Tables for Crystallography
(1992, Vol. C, Table 6.1.1.4)
;
F F 0.0171 0.0103
;
International Tables for Crystallography
(1992, Vol. C, Tables 4.2.6.8 and 6.1.1.4)
;
Ir Ir -1.4442 7.9887
;
International Tables for Crystallography
(1992, Vol. C, Tables 4.2.6.8 and 6.1.1.4)
;
P P 0.1023 0.0942
;
International Tables for Crystallography
(1992, Vol. C, Tables 4.2.6.8 and 6.1.1.4)
;
B B 0.0013 0.0007
;
International Tables for Crystallography
(1992, Vol. C, Tables 4.2.6.8 and 6.1.1.4)
;

loop_
_geom_angle_atom_site_label_1
_geom_angle_atom_site_label_2
_geom_angle_atom_site_label_3
_geom_angle
_geom_angle_publ_flag
P1 Ir1 C1 81.1(3) yes
P1 Ir1 C2 104.5(2) yes
P1 Ir1 C4 82.3(3) yes
P1 Ir1 C11 116.0(2) yes
P1 Ir1 C12 94.57(19) yes
P1 Ir1 C13 107.9(2) yes
P1 Ir1 C14 144.8(2) yes
P1 Ir1 C15 151.9(2) yes
C1 Ir1 C2 36.0(4) yes
C1 Ir1 C4 86.4(4) yes
C1 Ir1 C11 108.3(3) yes
C1 Ir1 C12 136.0(3) yes
C1 Ir1 C13 168.2(3) yes
C1 Ir1 C14 134.0(4) yes
C1 Ir1 C15 106.9(3) yes
C2 Ir1 C4 63.4(4) yes
C2 Ir1 C11 119.5(3) yes
C2 Ir1 C12 154.9(3) yes
C2 Ir1 C13 142.2(3) yes
C2 Ir1 C14 106.2(3) yes
C2 Ir1 C15 96.5(3) yes
C4 Ir1 C11 157.6(3) yes
C4 Ir1 C12 136.7(4) yes
C4 Ir1 C13 102.1(3) yes
C4 Ir1 C14 96.4(3) yes
C4 Ir1 C15 124.4(3) yes
C11 Ir1 C12 35.7(3) yes
C11 Ir1 C13 61.2(3) yes
C11 Ir1 C14 61.2(3) yes
C11 Ir1 C15 36.0(3) yes
C12 Ir1 C13 37.9(3) yes
C12 Ir1 C14 62.5(3) yes
C12 Ir1 C15 60.6(3) yes
C13 Ir1 C14 37.7(3) yes
C13 Ir1 C15 61.6(3) yes
C14 Ir1 C15 36.8(3) yes
Ir1 P1 C21 113.7(4) yes
Ir1 P1 C22 114.1(4) yes
Ir1 P1 C23 119.5(4) yes
C21 P1 C22 103.4(6) yes
C21 P1 C23 101.1(5) yes
C22 P1 C23 103.0(5) yes
F36 F2 C30 86.3(16) yes
F35 F5 C31 47.5(8) yes
F34 F6 F35 170(3) yes
F34 F6 C31 97.5(17) yes
F35 F6 C31 72.8(19) yes
F28 F16 C47 79.4(13) yes
F25 F17 F26 21.6(13) yes
F25 F17 F27 135.7(15) yes
F25 F17 C47 53.3(8) yes
F26 F17 F27 157.2(19) yes
F26 F17 C47 73.8(14) yes
F27 F17 C47 85.6(13) yes
F25 F18 F26 18.1(14) yes
F25 F18 C47 67.6(14) yes
F26 F18 C47 51.3(8) yes
F31 F22 F32 162(3) yes
F31 F22 F33 132(2) yes
F31 F22 C55 83.4(18) yes
F32 F22 F33 29.7(19) yes
F32 F22 C55 79.6(19) yes
F33 F22 C55 51.4(9) yes
F29 F23 F30 19.9(14) yes
F29 F23 F32 106.7(17) yes
F29 F23 F33 138(3) yes
F29 F23 C55 66.6(14) yes
F30 F23 F32 87.2(10) yes
F30 F23 F33 118.3(19) yes
F30 F23 C55 47.9(7) yes
F32 F23 F33 31.2(18) yes
F32 F23 C55 49.3(9) yes
F33 F23 C55 75.9(17) yes
F29 F24 F30 18.3(16) yes
F29 F24 F31 93.9(11) yes
F29 F24 C55 50.9(8) yes
F30 F24 F31 111.0(19) yes
F30 F24 C55 68.9(16) yes
F31 F24 C55 51.2(8) yes
F17 F25 F18 123.2(17) yes
F17 F25 F26 20.9(14) yes
F17 F25 C47 51.7(8) yes
F18 F25 F26 144(3) yes
F18 F25 C47 75.4(14) yes
F26 F25 C47 71.5(18) yes
F17 F26 F18 119.6(17) yes
F17 F26 F25 137(3) yes
F17 F26 F27 10.9(10) yes
F17 F26 C47 68.9(14) yes
F18 F26 F25 17.9(13) yes
F18 F26 F27 108.8(12) yes
F18 F26 C47 54.2(8) yes
F25 F26 F27 127(2) yes
F25 F26 C47 70.3(17) yes
F27 F26 C47 59.2(10) yes
F17 F27 F26 11.9(11) yes
F17 F27 F28 111.0(17) yes
F17 F27 C47 62.6(12) yes
F26 F27 F28 99.1(12) yes
F26 F27 C47 51.9(9) yes
F28 F27 C47 56.1(9) yes
F16 F28 F27 127.8(18) yes
F16 F28 C47 68.8(13) yes
F27 F28 C47 61.2(9) yes
F23 F29 F24 131.7(19) yes
F23 F29 F30 144(3) yes
F23 F29 F33 20.2(13) yes
F23 F29 C55 79.3(16) yes
F24 F29 F30 12.7(11) yes
F24 F29 F33 112.0(14) yes
F24 F29 C55 54.2(9) yes
F30 F29 F33 124.3(19) yes
F30 F29 C55 66.6(14) yes
F33 F29 C55 61.9(12) yes
F23 F30 F24 133(2) yes
F23 F30 F29 15.9(12) yes
F23 F30 C55 53.5(8) yes
F24 F30 F29 149(3) yes
F24 F30 C55 81.0(16) yes
F29 F30 C55 68.4(15) yes
F22 F31 F24 110(2) yes
F22 F31 F32 9.2(14) yes
F22 F31 C55 66.5(16) yes
F24 F31 F32 100.7(14) yes
F24 F31 C55 49.6(8) yes
F32 F31 C55 57.8(12) yes
F22 F32 F23 114(3) yes
F22 F32 F31 8.6(14) yes
F22 F32 F33 132(3) yes
F22 F32 C55 67.9(19) yes
F23 F32 F31 105.5(16) yes
F23 F32 F33 18.6(12) yes
F23 F32 C55 50.8(9) yes
F31 F32 F33 124(3) yes
F31 F32 C55 59.7(13) yes
F33 F32 C55 66.3(15) yes
F22 F33 F23 113(2) yes
F22 F33 F29 90.8(13) yes
F22 F33 F32 18.0(13) yes
F22 F33 C55 45.4(8) yes
F23 F33 F29 21.8(14) yes
F23 F33 F32 130(3) yes
F23 F33 C55 73.6(18) yes
F29 F33 F32 108.4(19) yes
F29 F33 C55 54.5(11) yes
F32 F33 C55 62.4(15) yes
F6 F34 F35 4.8(13) yes
F6 F34 C31 59.6(15) yes
F35 F34 C31 54.8(12) yes
F5 F35 F6 122(3) yes
F5 F35 F34 118.0(15) yes
F5 F35 C31 48.0(8) yes
F6 F35 F34 4.9(14) yes
F6 F35 C31 81(2) yes
F34 F35 C31 76.4(15) yes
F2 F36 C30 67.6(16) yes
Ir1 C1 C2 73.8(6) yes
Ir1 C1 C9 116.7(7) yes
C2 C1 C9 123.3(9) yes
Ir1 C2 C1 70.1(6) yes
Ir1 C2 C3 87.5(6) yes
Ir1 C2 C10 122.0(7) yes
C1 C2 C3 121.4(8) yes
C1 C2 C10 122.6(10) yes
C3 C2 C10 115.3(9) yes
C2 C3 C4 106.8(8) yes
C2 C3 C8 129.4(10) yes
C4 C3 C8 123.8(9) yes
Ir1 C4 C3 102.3(6) yes
Ir1 C4 C5 137.6(8) yes
C3 C4 C5 119.8(9) yes
C4 C5 C6 117.2(11) yes
C5 C6 C7 121.0(11) yes
C6 C7 C8 123.0(13) yes
C3 C8 C7 115.3(12) yes
Ir1 C11 C12 70.5(5) yes
Ir1 C11 C15 70.7(5) yes
Ir1 C11 C16 130.2(6) yes
C12 C11 C15 108.9(7) yes
C12 C11 C16 124.9(8) yes
C15 C11 C16 125.9(8) yes
Ir1 C12 C11 73.8(5) yes
Ir1 C12 C13 68.1(5) yes
Ir1 C12 C17 134.0(6) yes
C11 C12 C13 107.0(7) yes
C11 C12 C17 124.8(8) yes
C13 C12 C17 126.7(8) yes
Ir1 C13 C12 74.0(5) yes
Ir1 C13 C14 72.4(5) yes
Ir1 C13 C18 128.0(6) yes
C12 C13 C14 108.3(7) yes
C12 C13 C18 125.7(8) yes
C14 C13 C18 125.1(7) yes
Ir1 C14 C13 69.9(4) yes
Ir1 C14 C15 73.8(4) yes
Ir1 C14 C19 125.6(6) yes
C13 C14 C15 107.0(7) yes
C13 C14 C19 126.3(7) yes
C15 C14 C19 126.4(7) yes
Ir1 C15 C11 73.3(4) yes
Ir1 C15 C14 69.5(4) yes
Ir1 C15 C20 133.5(6) yes
C11 C15 C14 108.8(7) yes
C11 C15 C20 124.2(7) yes
C14 C15 C20 125.7(7) yes
C25 C24 C29 116.5(7) yes
C25 C24 B1 122.3(6) yes
C29 C24 B1 121.0(6) yes
C24 C25 C26 122.3(6) yes
C25 C26 C27 120.7(6) yes
C25 C26 C30 120.1(6) yes
C27 C26 C30 119.1(7) yes
C26 C27 C28 116.9(7) yes
C27 C28 C29 122.1(6) yes
C27 C28 C31 116.3(6) yes
C29 C28 C31 121.6(6) yes
C24 C29 C28 121.5(6) yes
F1 C30 F2 100.4(8) yes
F1 C30 F3 104.2(7) yes
F1 C30 F36 124.0(9) yes
F1 C30 C26 112.2(8) yes
F2 C30 F3 112.5(9) yes
F2 C30 F36 26.1(8) yes
F2 C30 C26 115.1(7) yes
F3 C30 F36 93.7(9) yes
F3 C30 C26 111.5(7) yes
F36 C30 C26 109.1(8) yes
F4 C31 F5 106.1(6) yes
F4 C31 F6 106.1(7) yes
F4 C31 F34 87.4(8) yes
F4 C31 F35 126.2(10) yes
F4 C31 C28 111.6(7) yes
F5 C31 F6 106.9(8) yes
F5 C31 F34 126.0(9) yes
F5 C31 F35 84.6(11) yes
F5 C31 C28 113.9(7) yes
F6 C31 F34 22.9(9) yes
F6 C31 F35 25.9(11) yes
F6 C31 C28 111.7(7) yes
F34 C31 F35 48.8(12) yes
F34 C31 C28 108.2(8) yes
F35 C31 C28 111.0(10) yes
C33 C32 C37 116.0(6) yes
C33 C32 B1 118.7(6) yes
C37 C32 B1 125.1(6) yes
C32 C33 C34 121.6(7) yes
C33 C34 C35 120.7(7) yes
C33 C34 C38 119.9(7) yes
C35 C34 C38 119.4(6) yes
C34 C35 C36 118.3(6) yes
C35 C36 C37 120.5(7) yes
C35 C36 C39 117.8(6) yes
C37 C36 C39 121.6(7) yes
C32 C37 C36 122.8(7) yes
F7 C38 F8 105.8(6) yes
F7 C38 F9 107.0(7) yes
F7 C38 C34 113.6(6) yes
F8 C38 F9 104.6(6) yes
F8 C38 C34 112.0(7) yes
F9 C38 C34 113.2(6) yes
F10 C39 F11 106.7(6) yes
F10 C39 F12 106.9(7) yes
F10 C39 C36 111.8(7) yes
F11 C39 F12 106.1(7) yes
F11 C39 C36 112.6(7) yes
F12 C39 C36 112.3(6) yes
C41 C40 C45 115.0(6) yes
C41 C40 B1 124.6(6) yes
C45 C40 B1 120.2(6) yes
C40 C41 C42 121.1(7) yes
C41 C42 C43 122.3(7) yes
C41 C42 C46 116.9(7) yes
C43 C42 C46 120.7(6) yes
C42 C43 C44 117.5(6) yes
C43 C44 C45 121.3(7) yes
C43 C44 C47 119.2(6) yes
C45 C44 C47 119.4(7) yes
C40 C45 C44 122.5(7) yes
F13 C46 F14 106.3(6) yes
F13 C46 F15 106.0(7) yes
F13 C46 C42 111.4(6) yes
F14 C46 F15 107.0(6) yes
F14 C46 C42 113.1(7) yes
F15 C46 C42 112.5(6) yes
F16 C47 F17 116.4(7) yes
F16 C47 F18 90.5(7) yes
F16 C47 F25 118.4(10) yes
F16 C47 F26 130.1(10) yes
F16 C47 F27 93.4(8) yes
F16 C47 F28 31.8(8) yes
F16 C47 C44 114.1(7) yes
F17 C47 F18 109.4(9) yes
F17 C47 F25 75.0(10) yes
F17 C47 F26 37.3(10) yes
F17 C47 F27 31.8(8) yes
F17 C47 F28 90.0(9) yes
F17 C47 C44 113.2(7) yes
F18 C47 F25 37.0(9) yes
F18 C47 F26 74.5(10) yes
F18 C47 F27 134.8(10) yes
F18 C47 F28 117.2(10) yes
F18 C47 C44 110.9(7) yes
F25 C47 F26 38.2(11) yes
F25 C47 F27 105.4(11) yes
F25 C47 F28 131.2(12) yes
F25 C47 C44 114.1(9) yes
F26 C47 F27 68.8(11) yes
F26 C47 F28 118.0(11) yes
F26 C47 C44 115.7(9) yes
F27 C47 F28 62.7(9) yes
F27 C47 C44 108.2(8) yes
F28 C47 C44 114.5(10) yes
C49 C48 C53 116.6(6) yes
C49 C48 B1 124.2(6) yes
C53 C48 B1 119.1(6) yes
C48 C49 C50 122.1(6) yes
C49 C50 C51 120.6(6) yes
C49 C50 C54 120.4(6) yes
C51 C50 C54 118.7(7) yes
C50 C51 C52 117.4(7) yes
C51 C52 C53 122.0(6) yes
C51 C52 C55 119.1(7) yes
C53 C52 C55 119.0(6) yes
C48 C53 C52 121.3(6) yes
F19 C54 F20 104.9(7) yes
F19 C54 F21 106.6(7) yes
F19 C54 C50 112.8(8) yes
F20 C54 F21 107.9(8) yes
F20 C54 C50 111.7(7) yes
F21 C54 C50 112.5(7) yes
F22 C55 F23 109.1(9) yes
F22 C55 F24 104.9(8) yes
F22 C55 F29 126.4(10) yes
F22 C55 F30 121.3(10) yes
F22 C55 F31 30.0(10) yes
F22 C55 F32 32.6(10) yes
F22 C55 F33 83.1(11) yes
F22 C55 C52 114.9(7) yes
F23 C55 F24 108.2(8) yes
F23 C55 F29 34.1(11) yes
F23 C55 F30 78.6(9) yes
F23 C55 F31 133.1(11) yes
F23 C55 F32 79.8(11) yes
F23 C55 F33 30.5(11) yes
F23 C55 C52 110.1(7) yes
F24 C55 F29 75.0(11) yes
F24 C55 F30 30.1(8) yes
F24 C55 F31 79.2(11) yes
F24 C55 F32 129.1(11) yes
F24 C55 F33 132.3(10) yes
F24 C55 C52 109.3(8) yes
F29 C55 F30 45.0(12) yes
F29 C55 F31 132.7(12) yes
F29 C55 F32 106.7(13) yes
F29 C55 F33 63.6(13) yes
F29 C55 C52 115.2(9) yes
F30 C55 F31 103.5(12) yes
F30 C55 F32 129.3(12) yes
F30 C55 F33 105.8(12) yes
F30 C55 C52 115.9(10) yes
F31 C55 F32 62.5(13) yes
F31 C55 F33 112.0(14) yes
F31 C55 C52 110.4(9) yes
F32 C55 F33 51.3(13) yes
F32 C55 C52 114.5(10) yes
F33 C55 C52 109.1(10) yes
C24 B1 C32 111.7(6) yes
C24 B1 C40 109.4(5) yes
C24 B1 C48 103.2(5) yes
C32 B1 C40 105.5(5) yes
C32 B1 C48 111.6(5) yes
C40 B1 C48 115.5(6) yes
Ir1 C1 H1 79.641 no
C2 C1 H1 118.354 no
C9 C1 H1 118.346 no
C4 C5 H5 121.401 no
C6 C5 H5 121.409 no
C5 C6 H6 119.513 no
C7 C6 H6 119.503 no
C6 C7 H7 118.522 no
C8 C7 H7 118.507 no
C3 C8 H8 122.372 no
C7 C8 H8 122.369 no
C1 C9 H9A 109.471 no
C1 C9 H9B 109.472 no
C1 C9 H9C 109.471 no
H9A C9 H9B 109.462 no
H9A C9 H9C 109.471 no
H9B C9 H9C 109.482 no
C2 C10 H10A 109.474 no
C2 C10 H10B 109.460 no
C2 C10 H10C 109.473 no
H10A C10 H10B 109.474 no
H10A C10 H10C 109.476 no
H10B C10 H10C 109.471 no
C11 C16 H16A 109.478 no
C11 C16 H16B 109.469 no
C11 C16 H16C 109.475 no
H16A C16 H16B 109.461 no
H16A C16 H16C 109.482 no
H16B C16 H16C 109.461 no
C12 C17 H17A 109.472 no
C12 C17 H17B 109.467 no
C12 C17 H17C 109.474 no
H17A C17 H17B 109.470 no
H17A C17 H17C 109.466 no
H17B C17 H17C 109.478 no
C13 C18 H18A 109.470 no
C13 C18 H18B 109.471 no
C13 C18 H18C 109.464 no
H18A C18 H18B 109.474 no
H18A C18 H18C 109.466 no
H18B C18 H18C 109.483 no
C14 C19 H19A 109.477 no
C14 C19 H19B 109.476 no
C14 C19 H19C 109.476 no
H19A C19 H19B 109.468 no
H19A C19 H19C 109.470 no
H19B C19 H19C 109.460 no
C15 C20 H20A 109.469 no
C15 C20 H20B 109.467 no
C15 C20 H20C 109.485 no
H20A C20 H20B 109.467 no
H20A C20 H20C 109.470 no
H20B C20 H20C 109.470 no
P1 C21 H21A 109.460 no
P1 C21 H21B 109.463 no
P1 C21 H21C 109.472 no
H21A C21 H21B 109.471 no
H21A C21 H21C 109.480 no
H21B C21 H21C 109.481 no
P1 C22 H22A 109.474 no
P1 C22 H22B 109.470 no
P1 C22 H22C 109.474 no
H22A C22 H22B 109.474 no
H22A C22 H22C 109.475 no
H22B C22 H22C 109.461 no
P1 C23 H23A 109.462 no
P1 C23 H23B 109.463 no
P1 C23 H23C 109.472 no
H23A C23 H23B 109.475 no
H23A C23 H23C 109.477 no
H23B C23 H23C 109.479 no
C24 C25 H25 118.868 no
C26 C25 H25 118.847 no
C26 C27 H27 121.570 no
C28 C27 H27 121.579 no
C24 C29 H29 119.243 no
C28 C29 H29 119.273 no
C32 C33 H33 119.207 no
C34 C33 H33 119.180 no
C34 C35 H35 120.827 no
C36 C35 H35 120.833 no
C32 C37 H37 118.614 no
C36 C37 H37 118.619 no
C40 C41 H41 119.425 no
C42 C41 H41 119.440 no
C42 C43 H43 121.266 no
C44 C43 H43 121.258 no
C40 C45 H45 118.734 no
C44 C45 H45 118.736 no
C48 C49 H49 118.936 no
C50 C49 H49 118.940 no
C50 C51 H51 121.314 no
C52 C51 H51 121.302 no
C48 C53 H53 119.348 no
C52 C53 H53 119.352 no

loop_
_geom_bond_atom_site_label_1
_geom_bond_atom_site_label_2
_geom_bond_distance
_geom_bond_publ_flag
Ir1 P1 2.291(3) yes
Ir1 C1 2.271(10) yes
Ir1 C2 2.320(10) yes
Ir1 C4 2.053(8) yes
Ir1 C11 2.323(8) yes
Ir1 C12 2.280(8) yes
Ir1 C13 2.200(7) yes
Ir1 C14 2.233(8) yes
Ir1 C15 2.289(7) yes
P1 C21 1.795(13) yes
P1 C22 1.808(11) yes
P1 C23 1.817(11) yes
F1 C30 1.342(11) yes
F2 F36 0.620(19) yes
F2 C30 1.304(12) yes
F3 C30 1.321(11) yes
F4 C31 1.342(10) yes
F5 F35 1.76(2) yes
F5 C31 1.314(12) yes
F6 F34 0.61(3) yes
F6 F35 0.60(3) yes
F6 C31 1.348(10) yes
F7 C38 1.328(10) yes
F8 C38 1.347(9) yes
F9 C38 1.331(9) yes
F10 C39 1.329(9) yes
F11 C39 1.323(9) yes
F12 C39 1.341(10) yes
F13 C46 1.347(9) yes
F14 C46 1.338(8) yes
F15 C46 1.340(9) yes
F16 F28 0.736(17) yes
F16 C47 1.304(9) yes
F17 F25 1.59(2) yes
F17 F26 0.84(3) yes
F17 F27 0.767(18) yes
F17 C47 1.292(11) yes
F18 F25 0.859(19) yes
F18 F26 1.640(19) yes
F18 C47 1.380(13) yes
F19 C54 1.329(9) yes
F20 C54 1.354(10) yes
F21 C54 1.322(12) yes
F22 F31 0.70(3) yes
F22 F32 0.74(3) yes
F22 F33 1.78(3) yes
F22 C55 1.276(12) yes
F23 F29 0.79(3) yes
F23 F30 1.69(2) yes
F23 F32 1.76(3) yes
F23 F33 0.73(3) yes
F23 C55 1.384(12) yes
F24 F29 1.61(2) yes
F24 F30 0.686(18) yes
F24 F31 1.74(3) yes
F24 C55 1.351(13) yes
F25 F26 0.87(3) yes
F25 C47 1.32(2) yes
F26 F27 1.57(3) yes
F26 C47 1.329(19) yes
F27 F28 1.47(2) yes
F27 C47 1.451(16) yes
F28 C47 1.374(17) yes
F29 F30 0.98(3) yes
F29 F33 1.42(3) yes
F29 C55 1.292(18) yes
F30 C55 1.276(18) yes
F31 F32 1.42(3) yes
F31 C55 1.38(2) yes
F32 F33 1.19(3) yes
F32 C55 1.35(3) yes
F33 C55 1.40(2) yes
F34 F35 1.20(3) yes
F34 C31 1.549(18) yes
F35 C31 1.30(2) yes
F36 C30 1.407(17) yes
C1 C2 1.420(13) yes
C1 C9 1.513(13) yes
C2 C3 1.499(14) yes
C2 C10 1.498(14) yes
C3 C4 1.377(14) yes
C3 C8 1.423(16) yes
C4 C5 1.388(12) yes
C5 C6 1.438(17) yes
C6 C7 1.37(3) yes
C7 C8 1.376(18) yes
C11 C12 1.411(11) yes
C11 C15 1.425(11) yes
C11 C16 1.507(11) yes
C12 C13 1.456(11) yes
C12 C17 1.500(13) yes
C13 C14 1.432(12) yes
C13 C18 1.499(12) yes
C14 C15 1.427(10) yes
C14 C19 1.508(12) yes
C15 C20 1.510(11) yes
C24 C25 1.396(9) yes
C24 C29 1.396(9) yes
C24 B1 1.664(11) yes
C25 C26 1.392(10) yes
C26 C27 1.400(10) yes
C26 C30 1.495(10) yes
C27 C28 1.396(10) yes
C28 C29 1.383(10) yes
C28 C31 1.511(10) yes
C32 C33 1.405(10) yes
C32 C37 1.393(10) yes
C32 B1 1.631(9) yes
C33 C34 1.409(9) yes
C34 C35 1.384(11) yes
C34 C38 1.475(11) yes
C35 C36 1.393(10) yes
C36 C37 1.392(9) yes
C36 C39 1.498(11) yes
C40 C41 1.419(10) yes
C40 C45 1.405(10) yes
C40 B1 1.629(9) yes
C41 C42 1.386(9) yes
C42 C43 1.370(10) yes
C42 C46 1.504(11) yes
C43 C44 1.382(10) yes
C44 C45 1.380(9) yes
C44 C47 1.505(10) yes
C48 C49 1.393(9) yes
C48 C53 1.401(8) yes
C48 B1 1.644(10) yes
C49 C50 1.399(10) yes
C50 C51 1.400(9) yes
C50 C54 1.496(11) yes
C51 C52 1.383(10) yes
C52 C53 1.393(10) yes
C52 C55 1.516(9) yes
C1 H1 0.950 no
C5 H5 0.950 no
C6 H6 0.950 no
C7 H7 0.950 no
C8 H8 0.950 no
C9 H9A 0.980 no
C9 H9B 0.980 no
C9 H9C 0.980 no
C10 H10A 0.980 no
C10 H10B 0.980 no
C10 H10C 0.980 no
C16 H16A 0.980 no
C16 H16B 0.980 no
C16 H16C 0.980 no
C17 H17A 0.980 no
C17 H17B 0.980 no
C17 H17C 0.980 no
C18 H18A 0.980 no
C18 H18B 0.980 no
C18 H18C 0.980 no
C19 H19A 0.980 no
C19 H19B 0.980 no
C19 H19C 0.980 no
C20 H20A 0.980 no
C20 H20B 0.980 no
C20 H20C 0.980 no
C21 H21A 0.980 no
C21 H21B 0.980 no
C21 H21C 0.980 no
C22 H22A 0.980 no
C22 H22B 0.980 no
C22 H22C 0.980 no
C23 H23A 0.980 no
C23 H23B 0.980 no
C23 H23C 0.980 no
C25 H25 0.950 no
C27 H27 0.950 no
C29 H29 0.950 no
C33 H33 0.950 no
C35 H35 0.950 no
C37 H37 0.950 no
C41 H41 0.950 no
C43 H43 0.950 no
C45 H45 0.950 no
C49 H49 0.950 no
C51 H51 0.950 no
C53 H53 0.950 no

loop_
_geom_contact_atom_site_label_1
_geom_contact_atom_site_label_2
_geom_contact_distance
_geom_contact_publ_flag
_geom_contact_site_symmetry_2
P1 C5 3.558(10) no .
F1 C25 2.815(9) no .
F1 C27 3.559(9) no .
F2 C25 3.590(11) no .
F2 C27 2.795(11) no .
F3 C25 3.090(9) no .
F3 C27 3.262(9) no .
F4 C27 2.984(8) no .
F4 C29 3.381(8) no .
F5 C27 2.859(9) no .
F5 C29 3.504(9) no .
F6 C29 2.741(10) no .
F7 C33 2.768(9) no .
F7 C35 3.573(10) no .
F8 C33 3.578(8) no .
F8 C35 2.752(9) no .
F9 C33 3.248(8) no .
F9 C35 3.136(9) no .
F10 C35 3.064(10) no .
F10 C37 3.268(8) no .
F11 C35 2.798(9) no .
F11 C37 3.564(8) no .
F12 C37 2.781(9) no .
F13 C41 2.912(8) no .
F13 C43 3.397(9) no .
F14 C43 2.731(9) no .
F15 C41 2.901(9) no .
F15 C43 3.458(9) no .
F16 C43 2.759(11) no .
F16 C45 3.588(10) no .
F17 C43 3.341(12) no .
F17 C45 2.993(11) no .
F18 C43 3.468(13) no .
F18 C45 2.927(12) no .
F19 C49 2.808(8) no .
F19 C51 3.589(8) no .
F20 C51 2.770(9) no .
F21 C49 3.187(10) no .
F21 C51 3.157(10) no .
F22 C51 2.727(11) no .
F23 C51 3.496(11) no .
F23 C53 2.885(11) no .
F24 C51 3.347(11) no .
F24 C53 2.976(10) no .
F25 C45 2.744(19) no .
F26 C45 2.808(19) no .
F27 C43 3.101(17) no .
F27 C45 3.299(16) no .
F28 C43 2.759(18) no .
F29 C53 2.761(17) no .
F30 C51 3.545(16) no .
F30 C53 2.840(15) no .
F31 C51 2.735(18) no .
F32 C51 2.88(2) no .
F32 C53 3.59(3) no .
F33 C51 3.252(19) no .
F33 C53 3.15(2) no .
F34 C29 2.761(16) no .
F35 C27 3.500(19) no .
F35 C29 2.80(2) no .
F36 C27 2.640(15) no .
C1 C22 3.522(15) no .
C1 C23 3.352(14) no .
C3 C6 2.731(15) no .
C3 C23 3.532(14) no .
C4 C7 2.777(17) no .
C4 C10 3.469(15) no .
C4 C19 3.481(12) no .
C4 C23 3.138(13) no .
C5 C8 2.857(18) no .
C5 C23 3.571(14) no .
C8 C10 3.236(17) no .
C9 C10 3.060(16) no .
C10 C15 3.524(14) no .
C10 C20 3.272(15) no .
C16 C17 3.132(15) no .
C16 C20 3.159(13) no .
C17 C18 3.229(15) no .
C17 C21 3.556(17) no .
C18 C19 3.189(15) no .
C19 C20 3.207(12) no .
C24 C27 2.853(11) no .
C24 C37 3.135(9) no .
C24 C45 3.112(9) no .
C24 C49 3.432(10) no .
C24 C53 3.357(10) no .
C25 C28 2.742(9) no .
C25 C40 3.035(10) no .
C25 C45 3.132(10) no .
C25 C48 3.489(10) no .
C26 C29 2.764(9) no .
C29 C32 3.161(9) no .
C29 C37 3.213(9) no .
C29 C48 3.276(10) no .
C29 C53 3.496(10) no .
C32 C35 2.853(9) no .
C32 C41 3.568(9) no .
C32 C45 3.242(8) no .
C32 C53 3.038(9) no .
C33 C36 2.765(10) no .
C33 C40 3.311(8) no .
C33 C48 3.102(9) no .
C33 C53 3.145(9) no .
C34 C37 2.756(10) no .
C37 C40 3.479(9) no .
C40 C43 2.854(9) no .
C40 C49 3.216(10) no .
C41 C44 2.750(10) no .
C41 C48 3.204(9) no .
C41 C49 3.184(9) no .
C42 C45 2.732(10) no .
C48 C51 2.853(10) no .
C49 C52 2.749(9) no .
C50 C53 2.765(9) no .
F1 F8 3.570(8) no 2_655
F1 C19 3.355(12) no .
F2 F7 2.769(11) no 4_555
F2 C10 3.317(14) no .
F3 F7 3.303(8) no 4_555
F3 F8 2.945(7) no 2_655
F3 F9 2.787(7) no 2_655
F3 C21 3.159(14) no 1_455
F3 C38 3.414(9) no 2_655
F4 F13 3.012(7) no 4_555
F4 F14 3.339(8) no 4_555
F5 F5 3.096(9) no 3_656
F5 F13 3.064(8) no 4_555
F5 F14 3.466(8) no 2_645
F5 F14 3.151(8) no 4_555
F5 F35 3.59(2) no 3_656
F6 F14 3.289(12) no 2_645
F6 F16 3.364(11) no 2_645
F6 F28 2.951(19) no 2_645
F6 C22 3.235(13) no 3_756
F6 C43 3.295(10) no 2_645
F7 F2 2.769(11) no 4_554
F7 F3 3.303(8) no 4_554
F7 F8 3.249(7) no 3_655
F7 F36 2.624(15) no 4_554
F7 C21 3.498(13) no 4_454
F7 C30 3.527(11) no 4_554
F8 F1 3.570(8) no 2_645
F8 F3 2.945(7) no 2_645
F8 F7 3.249(7) no 3_655
F8 F8 2.830(7) no 3_655
F8 F9 3.434(7) no 3_655
F8 C21 3.479(13) no 4_454
F8 C38 3.436(9) no 3_655
F9 F3 2.787(7) no 2_645
F9 F8 3.434(7) no 3_655
F9 F18 3.143(11) no 2_645
F9 C18 3.129(11) no 2_745
F10 F20 3.574(9) no 1_455
F10 F22 3.118(11) no 1_455
F10 F31 3.44(2) no 1_455
F10 F32 3.12(2) no 1_455
F10 C6 3.565(14) no 4_454
F10 C7 3.337(15) no 4_454
F10 C51 3.273(10) no 1_455
F11 F22 3.109(12) no 1_455
F11 F31 3.39(2) no 1_455
F11 F32 3.18(3) no 1_455
F11 C42 3.488(9) no 2_645
F11 C43 3.446(9) no 2_645
F12 F14 3.164(7) no 2_645
F12 F15 3.387(8) no 2_645
F12 F22 3.368(11) no 1_455
F12 F31 3.30(2) no 1_455
F12 C43 3.486(8) no 2_645
F12 C46 3.551(9) no 2_645
F13 F4 3.012(7) no 4_554
F13 F5 3.064(8) no 4_554
F13 C10 3.327(13) no 4_554
F13 C27 3.426(9) no 4_554
F13 C31 3.489(9) no 4_554
F14 F4 3.339(8) no 4_554
F14 F5 3.466(8) no 2_655
F14 F5 3.151(8) no 4_554
F14 F6 3.289(12) no 2_655
F14 F12 3.164(7) no 2_655
F14 F35 2.83(3) no 2_655
F14 C16 3.435(11) no 2_755
F15 F12 3.387(8) no 2_655
F15 F22 3.327(11) no 2_755
F15 F31 2.879(19) no 2_755
F15 C16 3.490(10) no 2_755
F16 F6 3.364(11) no 2_655
F16 F29 3.10(2) no 2_655
F16 F30 3.165(18) no 2_655
F16 F34 3.203(18) no 2_655
F16 C32 3.438(9) no 2_655
F16 C36 3.556(10) no 2_655
F16 C37 3.383(10) no 2_655
F16 C53 3.429(10) no 2_655
F17 F20 3.330(12) no 1_455
F17 F21 3.192(11) no 1_455
F17 F23 3.591(14) no 2_655
F17 F24 3.439(13) no 2_655
F17 F29 2.99(2) no 2_655
F17 F30 2.969(18) no 2_655
F17 C23 3.558(14) no 4_454
F18 F9 3.143(11) no 2_655
F18 F23 3.458(14) no 2_655
F18 F29 3.21(2) no 2_655
F18 C18 3.581(15) no 1_455
F18 C34 3.472(12) no 2_655
F18 C35 3.508(12) no 2_655
F19 F22 3.310(9) no 2_755
F19 F23 2.877(10) no 2_755
F19 F24 3.472(10) no 2_755
F19 F26 3.532(19) no 1_655
F19 F29 2.883(17) no 2_755
F19 F30 3.146(16) no 2_755
F19 F31 3.557(18) no 2_755
F19 F32 3.113(19) no 2_755
F19 F33 2.941(18) no 2_755
F19 C13 3.496(9) no .
F19 C14 3.359(10) no .
F19 C18 3.478(11) no .
F19 C19 3.267(11) no .
F19 C55 3.449(8) no 2_755
F20 F10 3.574(9) no 1_655
F20 F17 3.330(12) no 1_655
F20 F25 3.405(17) no 1_655
F20 F26 2.970(18) no 1_655
F20 C12 3.309(11) no .
F20 C13 3.247(10) no .
F20 C17 3.570(13) no .
F20 C18 3.500(12) no .
F21 F17 3.192(11) no 1_655
F21 F26 3.371(18) no 1_655
F21 F27 3.457(16) no 1_655
F21 F30 3.589(15) no 2_755
F21 C1 3.379(12) no 4_554
F21 C2 3.522(10) no 4_554
F21 C8 3.520(13) no 4_554
F22 F10 3.118(11) no 1_655
F22 F11 3.109(12) no 1_655
F22 F12 3.368(11) no 1_655
F22 F15 3.327(11) no 2_745
F22 F19 3.310(9) no 2_745
F22 C39 3.452(13) no 1_655
F23 F17 3.591(14) no 2_645
F23 F18 3.458(14) no 2_645
F23 F19 2.877(10) no 2_745
F23 F25 3.38(2) no 2_645
F23 F26 3.42(2) no 2_645
F23 C18 3.466(13) no 2_745
F24 F17 3.439(13) no 2_645
F24 F19 3.472(10) no 2_745
F24 F27 3.236(17) no 2_645
F24 F28 3.268(19) no 2_645
F24 C9 3.563(15) no 3_756
F25 F20 3.405(17) no 1_455
F25 F23 3.38(2) no 2_655
F25 F29 3.07(3) no 2_655
F25 F30 3.51(3) no 2_655
F25 C18 3.39(2) no 1_455
F26 F19 3.532(19) no 1_455
F26 F20 2.970(18) no 1_455
F26 F21 3.371(18) no 1_455
F26 F23 3.42(2) no 2_655
F26 F29 2.97(3) no 2_655
F26 F30 3.21(3) no 2_655
F26 C54 3.55(2) no 1_455
F27 F21 3.457(16) no 1_455
F27 F24 3.236(17) no 2_655
F27 F29 3.11(3) no 2_655
F27 F30 2.87(3) no 2_655
F27 F34 3.32(3) no 2_655
F27 C22 3.53(2) no 4_454
F27 C23 3.498(17) no 4_454
F28 F6 2.951(19) no 2_655
F28 F24 3.268(19) no 2_655
F28 F29 3.04(3) no 2_655
F28 F30 2.89(3) no 2_655
F28 F34 2.70(3) no 2_655
F28 F35 3.34(3) no 2_655
F28 C53 3.586(17) no 2_655
F29 F16 3.10(2) no 2_645
F29 F17 2.99(2) no 2_645
F29 F18 3.21(2) no 2_645
F29 F19 2.883(17) no 2_745
F29 F25 3.07(3) no 2_645
F29 F26 2.97(3) no 2_645
F29 F27 3.11(3) no 2_645
F29 F28 3.04(3) no 2_645
F29 C47 3.350(19) no 2_645
F30 F16 3.165(18) no 2_645
F30 F17 2.969(18) no 2_645
F30 F19 3.146(16) no 2_745
F30 F21 3.589(15) no 2_745
F30 F25 3.51(3) no 2_645
F30 F26 3.21(3) no 2_645
F30 F27 2.87(3) no 2_645
F30 F28 2.89(3) no 2_645
F30 C47 3.485(17) no 2_645
F31 F10 3.44(2) no 1_655
F31 F11 3.39(2) no 1_655
F31 F12 3.30(2) no 1_655
F31 F15 2.879(19) no 2_745
F31 F19 3.557(18) no 2_745
F32 F10 3.12(2) no 1_655
F32 F11 3.18(3) no 1_655
F32 F19 3.113(19) no 2_745
F32 C7 3.52(3) no 4_554
F33 F19 2.941(18) no 2_745
F33 C7 3.44(3) no 4_554
F34 F16 3.203(18) no 2_645
F34 F27 3.32(3) no 2_645
F34 F28 2.70(3) no 2_645
F34 C22 3.197(18) no 3_756
F34 C43 3.514(18) no 2_645
F35 F5 3.59(2) no 3_656
F35 F14 2.83(3) no 2_645
F35 F28 3.34(3) no 2_645
F35 C22 3.44(2) no 3_756
F35 C43 3.279(19) no 2_645
F36 F7 2.624(15) no 4_555
F36 C21 3.18(2) no 1_455
C1 F21 3.379(12) no 4_555
C2 F21 3.522(10) no 4_555
C6 F10 3.565(14) no 4_655
C7 F10 3.337(15) no 4_655
C7 F32 3.52(3) no 4_555
C7 F33 3.44(3) no 4_555
C8 F21 3.520(13) no 4_555
C9 F24 3.563(15) no 3_756
C10 F2 3.317(14) no .
C10 F13 3.327(13) no 4_555
C12 F20 3.309(11) no .
C13 F19 3.496(9) no .
C13 F20 3.247(10) no .
C14 F19 3.359(10) no .
C16 F14 3.435(11) no 2_745
C16 F15 3.490(10) no 2_745
C17 F20 3.570(13) no .
C18 F9 3.129(11) no 2_755
C18 F18 3.581(15) no 1_655
C18 F19 3.478(11) no .
C18 F20 3.500(12) no .
C18 F23 3.466(13) no 2_755
C18 F25 3.39(2) no 1_655
C19 F1 3.355(12) no .
C19 F19 3.267(11) no .
C20 C28 3.592(11) no .
C21 F3 3.159(14) no 1_655
C21 F7 3.498(13) no 4_655
C21 F8 3.479(13) no 4_655
C21 F36 3.18(2) no 1_655
C22 F6 3.235(13) no 3_756
C22 F27 3.53(2) no 4_655
C22 F34 3.197(18) no 3_756
C22 F35 3.44(2) no 3_756
C22 C43 3.530(13) no 4_655
C23 F17 3.558(14) no 4_655
C23 F27 3.498(17) no 4_655
C27 F13 3.426(9) no 4_555
C28 C20 3.592(11) no .
C30 F7 3.527(11) no 4_555
C31 F13 3.489(9) no 4_555
C32 F16 3.438(9) no 2_645
C34 F18 3.472(12) no 2_645
C35 F18 3.508(12) no 2_645
C36 F16 3.556(10) no 2_645
C37 F16 3.383(10) no 2_645
C38 F3 3.414(9) no 2_645
C38 F8 3.436(9) no 3_655
C39 F22 3.452(13) no 1_455
C42 F11 3.488(9) no 2_655
C43 F6 3.295(10) no 2_655
C43 F11 3.446(9) no 2_655
C43 F12 3.486(8) no 2_655
C43 F34 3.514(18) no 2_655
C43 F35 3.279(19) no 2_655
C43 C22 3.530(13) no 4_454
C46 F12 3.551(9) no 2_655
C47 F29 3.350(19) no 2_655
C47 F30 3.485(17) no 2_655
C51 F10 3.273(10) no 1_655
C53 F16 3.429(10) no 2_645
C53 F28 3.586(17) no 2_645
C54 F26 3.55(2) no 1_655
C55 F19 3.449(8) no 2_745
Ir1 H5 3.4488 no .
Ir1 H9A 3.1400 no .
Ir1 H10B 3.2768 no .
Ir1 H16A 3.5168 no .
Ir1 H17B 3.5873 no .
Ir1 H18A 3.3728 no .
Ir1 H19A 3.3528 no .
Ir1 H21A 3.5845 no .
Ir1 H21C 3.5068 no .
Ir1 H22B 3.5993 no .
Ir1 H22C 3.5359 no .
P1 H1 2.1995 no .
P1 H17B 3.3741 no .
F1 H25 2.5474 no .
F2 H27 2.5452 no .
F3 H25 3.0804 no .
F3 H27 3.3908 no .
F4 H27 2.9131 no .
F4 H29 3.5332 no .
F5 H27 2.6764 no .
F6 H29 2.4060 no .
F7 H33 2.4737 no .
F8 H35 2.4933 no .
F9 H33 3.3211 no .
F9 H35 3.1686 no .
F10 H35 3.0677 no .
F10 H37 3.3656 no .
F11 H35 2.5586 no .
F12 H37 2.4674 no .
F13 H41 2.7566 no .
F14 H43 2.4172 no .
F15 H41 2.7311 no .
F16 H43 2.4776 no .
F17 H43 3.5183 no .
F17 H45 2.8914 no .
F18 H45 2.7507 no .
F19 H49 2.5211 no .
F20 H51 2.5012 no .
F21 H49 3.2483 no .
F21 H51 3.2335 no .
F22 H51 2.4228 no .
F23 H53 2.6827 no .
F24 H51 3.5292 no .
F24 H53 2.8874 no .
F25 H45 2.4030 no .
F26 H45 2.4955 no .
F27 H43 3.1164 no .
F27 H45 3.3911 no .
F28 H43 2.4351 no .
F29 H53 2.4336 no .
F30 H53 2.5894 no .
F31 H51 2.4454 no .
F32 H51 2.6580 no .
F33 H51 3.3469 no .
F33 H53 3.1453 no .
F34 H29 2.3698 no .
F35 H29 2.5661 no .
F36 H27 2.2893 no .
C1 H10A 2.8020 no .
C1 H10B 2.8150 no .
C1 H10C 3.3472 no .
C1 H22C 3.0373 no .
C1 H23C 2.8301 no .
C2 H8 2.9049 no .
C2 H9A 2.8263 no .
C2 H9B 2.8399 no .
C2 H9C 3.3640 no .
C2 H19A 3.5104 no .
C2 H23C 3.4614 no .
C3 H1 2.6906 no .
C3 H5 3.2576 no .
C3 H7 3.2307 no .
C3 H10A 3.1137 no .
C3 H10B 3.2123 no .
C3 H10C 2.5083 no .
C3 H19A 3.3620 no .
C3 H23A 3.2723 no .
C3 H23C 3.2663 no .
C4 H1 2.8371 no .
C4 H6 3.2709 no .
C4 H8 3.3262 no .
C4 H10C 3.4796 no .
C4 H18A 3.2422 no .
C4 H19A 3.1616 no .
C4 H19C 3.4934 no .
C4 H21C 3.3281 no .
C4 H23A 2.7895 no .
C4 H23C 3.2649 no .
C5 H7 3.2911 no .
C5 H18A 2.9224 no .
C5 H19C 3.5471 no .
C5 H21C 3.0981 no .
C5 H23A 2.8872 no .
C6 H8 3.2725 no .
C6 H23A 3.4066 no .
C7 H5 3.2987 no .
C8 H6 3.2559 no .
C8 H10A 3.5879 no .
C8 H10C 2.9012 no .
C9 H10A 3.0149 no .
C9 H10B 2.9909 no .
C9 H16A 3.3468 no .
C9 H16C 3.4772 no .
C9 H20B 3.4367 no .
C9 H22C 3.1394 no .
C10 H1 3.4016 no .
C10 H8 3.1908 no .
C10 H9A 3.0214 no .
C10 H9B 2.9990 no .
C10 H19A 3.3473 no .
C10 H20A 2.8191 no .
C10 H20B 3.1118 no .
C11 H9A 3.1209 no .
C11 H17A 2.8335 no .
C11 H17B 2.8431 no .
C11 H17C 3.3567 no .
C11 H20A 3.3605 no .
C11 H20B 2.7639 no .
C11 H20C 2.9432 no .
C12 H16A 2.8447 no .
C12 H16B 2.8454 no .
C12 H16C 3.3621 no .
C12 H18A 3.3031 no .
C12 H18B 3.1681 no .
C12 H18C 2.6987 no .
C12 H21A 3.1967 no .
C12 H22B 3.4343 no .
C13 H5 3.5579 no .
C13 H17A 3.1719 no .
C13 H17B 3.3184 no .
C13 H17C 2.7214 no .
C13 H19A 3.2587 no .
C13 H19B 3.2050 no .
C13 H19C 2.6947 no .
C13 H21A 3.4686 no .
C14 H10B 3.5075 no .
C14 H18A 2.8507 no .
C14 H18B 2.8637 no .
C14 H18C 3.3778 no .
C14 H20A 2.7331 no .
C14 H20B 3.3439 no .
C14 H20C 3.0512 no .
C15 H9A 3.2303 no .
C15 H10B 2.8461 no .
C15 H16A 3.2576 no .
C15 H16B 3.1803 no .
C15 H16C 2.6820 no .
C15 H19A 2.8855 no .
C15 H19B 2.8789 no .
C15 H19C 3.3897 no .
C16 H9A 2.9352 no .
C16 H17A 3.1208 no .
C16 H17B 3.0655 no .
C16 H20B 2.9221 no .
C16 H20C 3.3392 no .
C17 H16A 3.1319 no .
C17 H16B 3.0588 no .
C17 H18C 2.8212 no .
C17 H21A 2.7684 no .
C17 H22B 3.0387 no .
C18 H5 3.1338 no .
C18 H17C 2.8221 no .
C18 H19C 2.7652 no .
C18 H21A 3.3503 no .
C18 H21C 3.2195 no .
C19 H18A 3.1155 no .
C19 H18B 3.1894 no .
C19 H20A 2.8650 no .
C19 H20C 3.5664 no .
C20 H9A 3.2636 no .
C20 H10B 2.3508 no .
C20 H16C 2.7318 no .
C20 H19A 3.2219 no .
C20 H19B 3.1344 no .
C21 H5 3.3789 no .
C21 H17B 3.3982 no .
C21 H17C 3.1358 no .
C21 H18A 3.5799 no .
C21 H18C 3.1604 no .
C21 H22A 2.9659 no .
C21 H22B 2.9673 no .
C21 H23A 2.9149 no .
C21 H23B 2.9221 no .
C22 H1 2.7948 no .
C22 H9C 3.3506 no .
C22 H17B 3.0233 no .
C22 H21A 2.9596 no .
C22 H21B 2.9670 no .
C22 H23B 2.8659 no .
C22 H23C 3.0904 no .
C23 H1 2.4547 no .
C23 H21B 2.8009 no .
C23 H21C 3.0379 no .
C23 H22A 2.8543 no .
C23 H22C 3.1006 no .
C24 H37 2.7738 no .
C24 H45 2.8175 no .
C24 H49 3.5164 no .
C24 H53 3.3949 no .
C25 H27 3.2907 no .
C25 H29 3.2378 no .
C25 H45 2.8635 no .
C27 H25 3.2750 no .
C27 H29 3.2782 no .
C29 H25 3.2355 no .
C29 H27 3.2907 no .
C29 H37 2.7679 no .
C29 H53 3.2730 no .
C30 H25 2.6413 no .
C30 H27 2.6715 no .
C31 H27 2.6191 no .
C31 H29 2.6793 no .
C32 H29 2.8501 no .
C32 H45 3.1633 no .
C32 H53 2.6566 no .
C33 H35 3.2889 no .
C33 H37 3.2354 no .
C33 H53 2.7586 no .
C35 H33 3.2751 no .
C35 H37 3.2649 no .
C37 H29 2.8584 no .
C37 H33 3.2370 no .
C37 H35 3.2785 no .
C37 H45 3.1930 no .
C37 H53 3.5780 no .
C38 H33 2.6447 no .
C38 H35 2.6363 no .
C39 H35 2.6291 no .
C39 H37 2.6691 no .
C40 H25 2.6511 no .
C40 H33 3.3010 no .
C40 H37 3.5755 no .
C40 H49 2.8794 no .
C41 H33 3.4714 no .
C41 H43 3.2736 no .
C41 H45 3.2461 no .
C41 H49 2.6771 no .
C43 H41 3.2594 no .
C43 H45 3.2531 no .
C44 H25 3.5854 no .
C45 H25 2.6973 no .
C45 H37 3.4659 no .
C45 H41 3.2475 no .
C45 H43 3.2685 no .
C46 H41 2.5844 no .
C46 H43 2.6757 no .
C47 H43 2.6581 no .
C47 H45 2.6192 no .
C48 H25 3.6000 no .
C48 H29 3.2543 no .
C48 H33 2.7754 no .
C48 H41 2.8642 no .
C49 H41 2.6702 no .
C49 H51 3.2948 no .
C49 H53 3.2401 no .
C51 H49 3.2802 no .
C51 H53 3.2740 no .
C53 H29 3.1319 no .
C53 H33 2.8519 no .
C53 H49 3.2388 no .
C53 H51 3.2876 no .
C54 H49 2.6591 no .
C54 H51 2.6607 no .
C55 H51 2.6632 no .
C55 H53 2.6408 no .
B1 H25 2.8037 no .
B1 H29 2.7824 no .
B1 H33 2.7190 no .
B1 H37 2.8300 no .
B1 H41 2.8564 no .
B1 H45 2.7409 no .
B1 H49 2.8270 no .
B1 H53 2.7347 no .
H1 H9A 2.7567 no .
H1 H9B 2.7467 no .
H1 H9C 2.2924 no .
H1 H22A 3.4427 no .
H1 H22B 3.4651 no .
H1 H22C 2.4163 no .
H1 H23A 3.0183 no .
H1 H23B 3.2143 no .
H1 H23C 1.9843 no .
H5 H6 2.4011 no .
H5 H18A 2.2576 no .
H5 H18C 3.4711 no .
H5 H19C 3.4757 no .
H5 H21C 2.5505 no .
H5 H23A 3.1790 no .
H6 H7 2.2890 no .
H7 H8 2.3381 no .
H8 H10A 3.2992 no .
H8 H10C 2.8349 no .
H9A H10A 3.1243 no .
H9A H10B 2.6403 no .
H9A H16A 2.7690 no .
H9A H16C 2.5764 no .
H9A H20B 2.5517 no .
H9A H22C 3.5807 no .
H9B H10A 2.6420 no .
H9B H10B 3.0503 no .
H9C H16A 3.1443 no .
H9C H22C 2.4757 no .
H10A H20A 3.5180 no .
H10A H20B 3.5683 no .
H10B H19A 3.2067 no .
H10B H20A 1.9726 no .
H10B H20B 2.1529 no .
H10B H20C 3.2775 no .
H10C H19A 2.9118 no .
H10C H20A 2.9337 no .
H16A H17A 3.2716 no .
H16A H17B 2.7614 no .
H16A H20B 3.5430 no .
H16A H22B 3.1461 no .
H16A H22C 3.3889 no .
H16B H17A 2.7439 no .
H16B H17B 3.0890 no .
H16B H20B 3.5854 no .
H16C H20B 2.2698 no .
H16C H20C 2.8931 no .
H17A H18C 3.3819 no .
H17B H18C 3.5395 no .
H17B H21A 2.6639 no .
H17B H22B 2.1796 no .
H17B H22C 3.5474 no .
H17C H18A 3.5725 no .
H17C H18B 3.3374 no .
H17C H18C 2.1693 no .
H17C H21A 2.2466 no .
H17C H21C 3.4678 no .
H17C H22B 3.3791 no .
H18A H19C 2.5100 no .
H18A H21A 3.5289 no .
H18A H21C 2.9298 no .
H18B H19B 3.5423 no .
H18B H19C 2.6917 no .
H18C H21A 2.6859 no .
H18C H21C 2.8248 no .
H19A H20A 2.6507 no .
H19B H20A 2.7692 no .
H19B H20C 3.2424 no .
H21A H22A 3.1916 no .
H21A H22B 2.7654 no .
H21B H22A 2.7716 no .
H21B H22B 3.2039 no .
H21B H23A 2.9732 no .
H21B H23B 2.6012 no .
H21C H23A 2.8404 no .
H21C H23B 3.3108 no .
H22A H23B 2.5447 no .
H22A H23C 3.1933 no .
H22C H23B 3.2233 no .
H22C H23C 3.0387 no .
H25 H45 2.6663 no .
H25 H49 3.3037 no .
H29 H37 2.6115 no .
H29 H53 2.6830 no .
H33 H41 3.1492 no .
H33 H53 2.7121 no .
H37 H45 2.8339 no .
H41 H49 2.2850 no .
F1 H6 2.9483 no 3_766
F1 H19A 2.7149 no .
F1 H19B 3.2041 no .
F1 H35 2.9095 no 2_655
F2 H10B 3.5747 no .
F2 H10C 2.4107 no .
F2 H19A 3.4418 no .
F2 H21A 3.4920 no 1_455
F2 H21B 3.2586 no 1_455
F3 H17C 3.3693 no 1_455
F3 H18C 3.2451 no 1_455
F3 H21A 2.6500 no 1_455
F3 H21B 3.2013 no 1_455
F3 H21C 3.1212 no 1_455
F3 H35 3.2899 no 2_655
F4 H9C 3.2060 no 3_756
F4 H10B 3.3196 no .
F4 H16A 2.8948 no 3_756
F4 H20B 3.1137 no .
F4 H22C 3.5645 no 3_756
F5 H17B 3.0606 no 1_455
F5 H22B 2.8277 no 1_455
F6 H9C 3.3739 no 3_756
F6 H22A 3.3342 no 3_756
F6 H22B 3.2657 no 3_756
F6 H22C 2.6172 no 3_756
F6 H43 2.4626 no 2_645
F7 H21B 2.8221 no 4_454
F7 H21C 3.3511 no 4_454
F8 H5 3.4873 no 4_454
F8 H21B 3.2751 no 4_454
F8 H21C 2.7945 no 4_454
F9 H18A 2.8661 no 2_745
F9 H18B 3.3618 no 2_745
F9 H18C 2.6828 no 2_745
F9 H21C 3.3234 no 2_745
F10 H7 3.3811 no 4_454
F10 H23A 2.9964 no 4_454
F10 H23C 3.5779 no 4_454
F10 H51 2.4324 no 1_455
F11 H25 3.5253 no 2_645
F12 H16B 3.0795 no 1_455
F12 H17A 2.8986 no 1_455
F12 H43 3.1908 no 2_645
F12 H51 3.0543 no 1_455
F13 H10A 2.5585 no 4_554
F13 H10B 3.5274 no 4_554
F13 H10C 3.4566 no 4_554
F13 H22A 3.1156 no 4_454
F13 H27 2.5636 no 4_554
F14 H16A 3.0597 no 2_755
F14 H16B 2.9149 no 2_755
F14 H22A 3.5361 no 4_454
F15 H9B 3.3438 no 4_554
F15 H10A 2.9888 no 4_554
F15 H16A 3.5444 no 2_755
F15 H16B 2.8662 no 2_755
F15 H16C 3.5374 no 2_755
F16 H29 2.6649 no 2_655
F16 H53 2.5034 no 2_655
F17 H1 3.5490 no 4_454
F17 H22C 3.5237 no 4_454
F17 H23B 3.4414 no 4_454
F17 H23C 2.8316 no 4_454
F18 H18B 3.1040 no 1_455
F18 H18C 3.1633 no 1_455
F18 H53 3.4738 no 2_655
F19 H18B 2.6911 no .
F19 H19B 2.8065 no .
F19 H19C 3.2147 no .
F20 H17A 3.1102 no .
F20 H18B 2.9979 no .
F21 H1 3.3181 no 4_554
F21 H8 3.2097 no 4_554
F21 H23C 3.0391 no 4_554
F22 H7 3.3998 no 4_554
F23 H7 3.1340 no 4_554
F23 H18A 3.5307 no 2_745
F23 H18B 2.6029 no 2_745
F23 H19C 3.5191 no 2_745
F24 H9B 2.9188 no 3_756
F24 H9C 3.3563 no 3_756
F24 H16C 3.5357 no .
F25 H18B 2.8277 no 1_455
F25 H18C 3.0575 no 1_455
F26 H18B 3.1074 no 1_455
F26 H23C 3.3340 no 4_454
F27 H1 3.1626 no 4_454
F27 H9C 3.2208 no 4_454
F27 H22A 3.4492 no 4_454
F27 H22C 2.8728 no 4_454
F27 H23B 3.4406 no 4_454
F27 H23C 2.8139 no 4_454
F28 H22C 3.3667 no 4_454
F28 H29 2.6759 no 2_655
F28 H53 2.7331 no 2_655
F29 H18B 2.9555 no 2_745
F30 H9B 3.3889 no 3_756
F31 H16B 3.0165 no .
F31 H16C 3.5710 no .
F32 H7 2.7433 no 4_554
F32 H19C 3.4330 no 2_745
F33 H7 2.5350 no 4_554
F33 H18A 3.5471 no 2_745
F33 H18B 2.8254 no 2_745
F33 H19C 3.1102 no 2_745
F34 H9C 2.8202 no 3_756
F34 H22A 3.4120 no 3_756
F34 H22B 3.3199 no 3_756
F34 H22C 2.4358 no 3_756
F34 H43 2.7345 no 2_645
F35 H22A 3.4465 no 3_756
F35 H22B 3.3676 no 3_756
F35 H22C 2.9648 no 3_756
F35 H43 2.4169 no 2_645
F36 H10C 2.7775 no .
F36 H21A 2.8999 no 1_455
F36 H21B 2.6658 no 1_455
F36 H21C 3.5539 no 1_455
C6 H19C 3.5876 no 3_766
C7 H19C 3.5747 no 3_766
C9 H16C 3.5948 no 3_756
C10 H27 3.3297 no .
C19 H6 3.4386 no 3_766
C22 H43 3.5041 no 4_655
C24 H20A 3.3490 no .
C24 H20C 3.3834 no .
C25 H19B 3.5056 no .
C25 H20A 3.1437 no .
C26 H10C 3.5494 no .
C26 H17C 3.4779 no 1_455
C26 H20A 2.9627 no .
C26 H21A 3.5411 no 1_455
C27 H10B 3.2656 no .
C27 H10C 3.3808 no .
C27 H17B 3.5375 no 1_455
C27 H17C 3.4696 no 1_455
C27 H20A 2.9425 no .
C27 H21A 3.4366 no 1_455
C28 H17B 3.5697 no 1_455
C28 H20A 3.0806 no .
C28 H20B 3.5358 no .
C28 H20C 3.5982 no .
C29 H20A 3.2766 no .
C29 H20C 3.2738 no .
C30 H10C 3.3187 no .
C30 H19A 3.4652 no .
C30 H21A 3.3007 no 1_455
C32 H23B 3.3849 no 4_454
C33 H23B 3.3905 no 4_454
C34 H21B 3.4454 no 4_454
C34 H23A 3.4806 no 4_454
C34 H23B 3.5008 no 4_454
C35 H23A 3.0908 no 4_454
C35 H23B 3.5768 no 4_454
C36 H23A 3.2451 no 4_454
C36 H23B 3.5298 no 4_454
C37 H23B 3.4071 no 4_454
C38 H21B 3.3248 no 4_454
C38 H21C 3.4837 no 4_454
C39 H51 3.2828 no 1_455
C40 H23B 3.4889 no 4_454
C41 H22A 3.5373 no 4_454
C42 H22A 2.9091 no 4_454
C43 H22A 2.7669 no 4_454
C43 H22C 3.4356 no 4_454
C44 H22A 3.2698 no 4_454
C44 H23B 3.4147 no 4_454
C45 H23B 3.1911 no 4_454
C46 H10A 3.3546 no 4_554
C46 H16B 3.4788 no 2_755
C46 H22A 3.3429 no 4_454
C47 H53 3.5738 no 2_655
C48 H20C 3.0283 no .
C49 H19B 3.2343 no .
C49 H20C 3.0826 no .
C50 H8 3.3911 no 4_554
C50 H19B 3.5752 no .
C50 H20C 3.1506 no .
C51 H8 3.3339 no 4_554
C51 H20C 3.1556 no .
C52 H20C 3.0589 no .
C53 H20C 3.0019 no .
C54 H18B 3.4508 no .
C55 H7 3.5431 no 4_554
H1 F17 3.5490 no 4_655
H1 F21 3.3181 no 4_555
H1 F27 3.1626 no 4_655
H5 F8 3.4873 no 4_655
H6 F1 2.9483 no 3_766
H6 C19 3.4386 no 3_766
H6 H19A 3.1086 no 3_766
H6 H19C 2.9639 no 3_766
H6 H35 3.4777 no 4_655
H7 F10 3.3811 no 4_655
H7 F22 3.3998 no 4_555
H7 F23 3.1340 no 4_555
H7 F32 2.7433 no 4_555
H7 F33 2.5350 no 4_555
H7 C55 3.5431 no 4_555
H7 H19C 2.9189 no 3_766
H8 F21 3.2097 no 4_555
H8 C50 3.3911 no 4_555
H8 C51 3.3339 no 4_555
H9A H16C 3.5583 no 3_756
H9B F15 3.3438 no 4_555
H9B F24 2.9188 no 3_756
H9B F30 3.3889 no 3_756
H9B H16C 2.9771 no 3_756
H9C F4 3.2060 no 3_756
H9C F6 3.3739 no 3_756
H9C F24 3.3563 no 3_756
H9C F27 3.2208 no 4_655
H9C F34 2.8202 no 3_756
H10A F13 2.5585 no 4_555
H10A F15 2.9888 no 4_555
H10A C46 3.3546 no 4_555
H10A H27 3.2711 no .
H10A H41 3.4887 no 4_555
H10B F2 3.5747 no .
H10B F4 3.3196 no .
H10B F13 3.5274 no 4_555
H10B C27 3.2656 no .
H10B H27 3.1323 no .
H10C F2 2.4107 no .
H10C F13 3.4566 no 4_555
H10C F36 2.7775 no .
H10C C26 3.5494 no .
H10C C27 3.3808 no .
H10C C30 3.3187 no .
H10C H27 3.0288 no .
H16A F4 2.8948 no 3_756
H16A F14 3.0597 no 2_745
H16A F15 3.5444 no 2_745
H16B F12 3.0795 no 1_655
H16B F14 2.9149 no 2_745
H16B F15 2.8662 no 2_745
H16B F31 3.0165 no .
H16B C46 3.4788 no 2_745
H16B H51 3.2788 no .
H16C F15 3.5374 no 2_745
H16C F24 3.5357 no .
H16C F31 3.5710 no .
H16C C9 3.5948 no 3_756
H16C H9A 3.5583 no 3_756
H16C H9B 2.9771 no 3_756
H17A F12 2.8986 no 1_655
H17A F20 3.1102 no .
H17A H37 2.9954 no 1_655
H17B F5 3.0606 no 1_655
H17B C27 3.5375 no 1_655
H17B C28 3.5697 no 1_655
H17B H27 3.5867 no 1_655
H17C F3 3.3693 no 1_655
H17C C26 3.4779 no 1_655
H17C C27 3.4696 no 1_655
H18A F9 2.8661 no 2_755
H18A F23 3.5307 no 2_755
H18A F33 3.5471 no 2_755
H18B F9 3.3618 no 2_755
H18B F18 3.1040 no 1_655
H18B F19 2.6911 no .
H18B F20 2.9979 no .
H18B F23 2.6029 no 2_755
H18B F25 2.8277 no 1_655
H18B F26 3.1074 no 1_655
H18B F29 2.9555 no 2_755
H18B F33 2.8254 no 2_755
H18B C54 3.4508 no .
H18C F3 3.2451 no 1_655
H18C F9 2.6828 no 2_755
H18C F18 3.1633 no 1_655
H18C F25 3.0575 no 1_655
H19A F1 2.7149 no .
H19A F2 3.4418 no .
H19A C30 3.4652 no .
H19A H6 3.1086 no 3_766
H19B F1 3.2041 no .
H19B F19 2.8065 no .
H19B C25 3.5056 no .
H19B C49 3.2343 no .
H19B C50 3.5752 no .
H19B H25 3.2512 no .
H19B H49 2.8546 no .
H19C F19 3.2147 no .
H19C F23 3.5191 no 2_755
H19C F32 3.4330 no 2_755
H19C F33 3.1102 no 2_755
H19C C6 3.5876 no 3_766
H19C C7 3.5747 no 3_766
H19C H6 2.9639 no 3_766
H19C H7 2.9189 no 3_766
H20A C24 3.3490 no .
H20A C25 3.1437 no .
H20A C26 2.9627 no .
H20A C27 2.9425 no .
H20A C28 3.0806 no .
H20A C29 3.2766 no .
H20A H27 3.3880 no .
H20B F4 3.1137 no .
H20B C28 3.5358 no .
H20C C24 3.3834 no .
H20C C28 3.5982 no .
H20C C29 3.2738 no .
H20C C48 3.0283 no .
H20C C49 3.0826 no .
H20C C50 3.1506 no .
H20C C51 3.1556 no .
H20C C52 3.0589 no .
H20C C53 3.0019 no .
H20C H29 3.4997 no .
H20C H53 3.5028 no .
H21A F2 3.4920 no 1_655
H21A F3 2.6500 no 1_655
H21A F36 2.8999 no 1_655
H21A C26 3.5411 no 1_655
H21A C27 3.4366 no 1_655
H21A C30 3.3007 no 1_655
H21A H27 3.1541 no 1_655
H21B F2 3.2586 no 1_655
H21B F3 3.2013 no 1_655
H21B F7 2.8221 no 4_655
H21B F8 3.2751 no 4_655
H21B F36 2.6658 no 1_655
H21B C34 3.4454 no 4_655
H21B C38 3.3248 no 4_655
H21B H27 3.4709 no 1_655
H21C F3 3.1212 no 1_655
H21C F7 3.3511 no 4_655
H21C F8 2.7945 no 4_655
H21C F9 3.3234 no 2_755
H21C F36 3.5539 no 1_655
H21C C38 3.4837 no 4_655
H22A F6 3.3342 no 3_756
H22A F13 3.1156 no 4_655
H22A F14 3.5361 no 4_655
H22A F27 3.4492 no 4_655
H22A F34 3.4120 no 3_756
H22A F35 3.4465 no 3_756
H22A C41 3.5373 no 4_655
H22A C42 2.9091 no 4_655
H22A C43 2.7669 no 4_655
H22A C44 3.2698 no 4_655
H22A C46 3.3429 no 4_655
H22A H43 2.9201 no 4_655
H22B F5 2.8277 no 1_655
H22B F6 3.2657 no 3_756
H22B F34 3.3199 no 3_756
H22B F35 3.3676 no 3_756
H22B H27 3.5130 no 1_655
H22C F4 3.5645 no 3_756
H22C F6 2.6172 no 3_756
H22C F17 3.5237 no 4_655
H22C F27 2.8728 no 4_655
H22C F28 3.3667 no 4_655
H22C F34 2.4358 no 3_756
H22C F35 2.9648 no 3_756
H22C C43 3.4356 no 4_655
H22C H43 3.2384 no 4_655
H23A F10 2.9964 no 4_655
H23A C34 3.4806 no 4_655
H23A C35 3.0908 no 4_655
H23A C36 3.2451 no 4_655
H23A H35 3.2653 no 4_655
H23B F17 3.4414 no 4_655
H23B F27 3.4406 no 4_655
H23B C32 3.3849 no 4_655
H23B C33 3.3905 no 4_655
H23B C34 3.5008 no 4_655
H23B C35 3.5768 no 4_655
H23B C36 3.5298 no 4_655
H23B C37 3.4071 no 4_655
H23B C40 3.4889 no 4_655
H23B C44 3.4147 no 4_655
H23B C45 3.1911 no 4_655
H23B H45 3.3732 no 4_655
H23C F10 3.5779 no 4_655
H23C F17 2.8316 no 4_655
H23C F21 3.0391 no 4_555
H23C F26 3.3340 no 4_655
H23C F27 2.8139 no 4_655
H25 F11 3.5253 no 2_655
H25 H19B 3.2512 no .
H27 F13 2.5636 no 4_555
H27 C10 3.3297 no .
H27 H10A 3.2711 no .
H27 H10B 3.1323 no .
H27 H10C 3.0288 no .
H27 H17B 3.5867 no 1_455
H27 H20A 3.3880 no .
H27 H21A 3.1541 no 1_455
H27 H21B 3.4709 no 1_455
H27 H22B 3.5130 no 1_455
H29 F16 2.6649 no 2_645
H29 F28 2.6759 no 2_645
H29 H20C 3.4997 no .
H29 H43 3.1992 no 2_645
H35 F1 2.9095 no 2_645
H35 F3 3.2899 no 2_645
H35 H6 3.4777 no 4_454
H35 H23A 3.2653 no 4_454
H37 H17A 2.9954 no 1_455
H41 H10A 3.4887 no 4_554
H43 F6 2.4626 no 2_655
H43 F12 3.1908 no 2_655
H43 F34 2.7345 no 2_655
H43 F35 2.4169 no 2_655
H43 C22 3.5041 no 4_454
H43 H22A 2.9201 no 4_454
H43 H22C 3.2384 no 4_454
H43 H29 3.1992 no 2_655
H45 H23B 3.3732 no 4_454
H49 H19B 2.8546 no .
H51 F10 2.4324 no 1_655
H51 F12 3.0543 no 1_655
H51 C39 3.2828 no 1_655
H51 H16B 3.2788 no .
H53 F16 2.5034 no 2_645
H53 F18 3.4738 no 2_645
H53 F28 2.7331 no 2_645
H53 C47 3.5738 no 2_645
H53 H20C 3.5028 no .

loop_
_geom_torsion_atom_site_label_1
_geom_torsion_atom_site_label_2
_geom_torsion_atom_site_label_3
_geom_torsion_atom_site_label_4
_geom_torsion
_geom_torsion_publ_flag
P1 Ir1 C1 C2 130.2(4) no
P1 Ir1 C1 C9 -110.2(6) no
C1 Ir1 P1 C21 -171.7(3) no
C1 Ir1 P1 C22 70.1(3) no
C1 Ir1 P1 C23 -52.4(3) no
P1 Ir1 C2 C1 -51.2(4) no
P1 Ir1 C2 C3 73.6(4) no
P1 Ir1 C2 C10 -167.9(6) no
C2 Ir1 P1 C21 -144.0(3) no
C2 Ir1 P1 C22 97.7(3) no
C2 Ir1 P1 C23 -24.8(3) no
P1 Ir1 C4 C3 -110.6(5) no
P1 Ir1 C4 C5 75.7(8) no
C4 Ir1 P1 C21 -84.1(3) no
C4 Ir1 P1 C22 157.6(3) no
C4 Ir1 P1 C23 35.1(3) no
P1 Ir1 C11 C12 -58.2(3) no
P1 Ir1 C11 C15 -177.41(19) no
P1 Ir1 C11 C16 61.4(7) no
C11 Ir1 P1 C21 82.2(3) no
C11 Ir1 P1 C22 -36.0(3) no
C11 Ir1 P1 C23 -158.5(3) no
P1 Ir1 C12 C11 130.0(3) no
P1 Ir1 C12 C13 -113.6(3) no
P1 Ir1 C12 C17 6.9(7) no
C12 Ir1 P1 C21 52.4(3) no
C12 Ir1 P1 C22 -65.9(3) no
C12 Ir1 P1 C23 171.7(3) no
P1 Ir1 C13 C12 73.8(3) no
P1 Ir1 C13 C14 -170.58(19) no
P1 Ir1 C13 C18 -49.4(6) no
C13 Ir1 P1 C21 16.1(3) no
C13 Ir1 P1 C22 -102.1(3) no
C13 Ir1 P1 C23 135.4(3) no
P1 Ir1 C14 C13 15.7(5) no
P1 Ir1 C14 C15 131.2(3) no
P1 Ir1 C14 C19 -105.2(6) no
C14 Ir1 P1 C21 6.1(4) no
C14 Ir1 P1 C22 -112.1(4) no
C14 Ir1 P1 C23 125.4(4) no
P1 Ir1 C15 C11 5.0(6) no
P1 Ir1 C15 C14 -113.2(4) no
P1 Ir1 C15 C20 126.6(5) no
C15 Ir1 P1 C21 79.0(4) no
C15 Ir1 P1 C22 -39.3(5) no
C15 Ir1 P1 C23 -161.7(4) no
C1 Ir1 C2 C1 0.0(4) no
C1 Ir1 C2 C3 124.8(7) no
C1 Ir1 C2 C10 -116.7(9) no
C2 Ir1 C1 C2 -0.0(4) no
C2 Ir1 C1 C9 119.6(9) no
C1 Ir1 C4 C3 -29.1(5) no
C1 Ir1 C4 C5 157.2(9) no
C4 Ir1 C1 C2 47.5(4) no
C4 Ir1 C1 C9 167.1(6) no
C1 Ir1 C11 C12 -147.0(4) no
C1 Ir1 C11 C15 93.8(4) no
C1 Ir1 C11 C16 -27.4(7) no
C11 Ir1 C1 C2 -115.2(4) no
C11 Ir1 C1 C9 4.4(7) no
C1 Ir1 C12 C11 48.1(6) no
C1 Ir1 C12 C13 164.5(4) no
C1 Ir1 C12 C17 -75.0(8) no
C12 Ir1 C1 C2 -142.4(4) no
C12 Ir1 C1 C9 -22.8(8) no
C1 Ir1 C14 C13 -167.3(4) no
C1 Ir1 C14 C15 -51.8(6) no
C1 Ir1 C14 C19 71.7(7) no
C14 Ir1 C1 C2 -48.0(6) no
C14 Ir1 C1 C9 71.6(7) no
C1 Ir1 C15 C11 -98.0(4) no
C1 Ir1 C15 C14 143.8(4) no
C1 Ir1 C15 C20 23.6(6) no
C15 Ir1 C1 C2 -77.5(4) no
C15 Ir1 C1 C9 42.2(7) no
C2 Ir1 C4 C3 -0.1(4) no
C2 Ir1 C4 C5 -173.8(10) no
C4 Ir1 C2 C1 -124.7(5) no
C4 Ir1 C2 C3 0.1(4) no
C4 Ir1 C2 C10 118.6(7) no
C2 Ir1 C11 C12 175.3(3) no
C2 Ir1 C11 C15 56.1(4) no
C2 Ir1 C11 C16 -65.1(7) no
C11 Ir1 C2 C1 80.6(4) no
C11 Ir1 C2 C3 -154.7(3) no
C11 Ir1 C2 C10 -36.2(8) no
C2 Ir1 C12 C11 -9.7(9) no
C2 Ir1 C12 C13 106.7(7) no
C2 Ir1 C12 C17 -132.8(7) no
C12 Ir1 C2 C1 87.1(7) no
C12 Ir1 C2 C3 -148.2(6) no
C12 Ir1 C2 C10 -29.7(12) no
C2 Ir1 C13 C12 -138.6(5) no
C2 Ir1 C13 C14 -22.9(6) no
C2 Ir1 C13 C18 98.3(7) no
C13 Ir1 C2 C1 160.6(4) no
C13 Ir1 C2 C3 -74.7(6) no
C13 Ir1 C2 C10 43.8(9) no
C2 Ir1 C14 C13 165.6(3) no
C2 Ir1 C14 C15 -78.9(4) no
C2 Ir1 C14 C19 44.7(6) no
C14 Ir1 C2 C1 146.2(3) no
C14 Ir1 C2 C3 -89.0(4) no
C14 Ir1 C2 C10 29.5(7) no
C2 Ir1 C15 C11 -133.3(4) no
C2 Ir1 C15 C14 108.5(4) no
C2 Ir1 C15 C20 -11.7(6) no
C15 Ir1 C2 C1 110.0(4) no
C15 Ir1 C2 C3 -125.3(4) no
C15 Ir1 C2 C10 -6.8(7) no
C4 Ir1 C11 C12 84.0(9) no
C4 Ir1 C11 C15 -35.2(10) no
C4 Ir1 C11 C16 -156.3(8) no
C11 Ir1 C4 C3 103.2(9) no
C11 Ir1 C4 C5 -70.5(13) no
C4 Ir1 C12 C11 -146.4(4) no
C4 Ir1 C12 C13 -30.0(6) no
C4 Ir1 C12 C17 90.5(8) no
C12 Ir1 C4 C3 160.9(4) no
C12 Ir1 C4 C5 -12.7(11) no
C4 Ir1 C13 C12 159.5(4) no
C4 Ir1 C13 C14 -84.9(4) no
C4 Ir1 C13 C18 36.3(7) no
C13 Ir1 C4 C3 142.6(5) no
C13 Ir1 C4 C5 -31.0(9) no
C4 Ir1 C14 C13 101.4(4) no
C4 Ir1 C14 C15 -143.0(4) no
C4 Ir1 C14 C19 -19.5(6) no
C14 Ir1 C4 C3 104.8(5) no
C14 Ir1 C4 C5 -68.8(9) no
C4 Ir1 C15 C11 164.6(4) no
C4 Ir1 C15 C14 46.4(5) no
C4 Ir1 C15 C20 -73.8(7) no
C15 Ir1 C4 C3 79.0(5) no
C15 Ir1 C4 C5 -94.7(9) no
C11 Ir1 C12 C11 0.0(3) no
C11 Ir1 C12 C13 116.5(5) no
C11 Ir1 C12 C17 -123.1(9) no
C12 Ir1 C11 C12 0.0(4) no
C12 Ir1 C11 C15 -119.2(6) no
C12 Ir1 C11 C16 119.6(8) no
C11 Ir1 C13 C12 -36.6(3) no
C11 Ir1 C13 C14 79.1(4) no
C11 Ir1 C13 C18 -159.7(7) no
C13 Ir1 C11 C12 38.9(3) no
C13 Ir1 C11 C15 -80.3(4) no
C13 Ir1 C11 C16 158.5(7) no
C11 Ir1 C14 C13 -79.3(4) no
C11 Ir1 C14 C15 36.3(3) no
C11 Ir1 C14 C19 159.8(7) no
C14 Ir1 C11 C12 82.1(4) no
C14 Ir1 C11 C15 -37.1(3) no
C14 Ir1 C11 C16 -158.2(7) no
C11 Ir1 C15 C11 0.0(4) no
C11 Ir1 C15 C14 -118.1(6) no
C11 Ir1 C15 C20 121.7(8) no
C15 Ir1 C11 C12 119.2(6) no
C15 Ir1 C11 C15 -0.0(3) no
C15 Ir1 C11 C16 -121.2(8) no
C12 Ir1 C13 C12 0.0(3) no
C12 Ir1 C13 C14 115.7(5) no
C12 Ir1 C13 C18 -123.1(8) no
C13 Ir1 C12 C11 -116.5(6) no
C13 Ir1 C12 C13 -0.0(4) no
C13 Ir1 C12 C17 120.5(9) no
C12 Ir1 C14 C13 -38.6(3) no
C12 Ir1 C14 C15 76.9(4) no
C12 Ir1 C14 C19 -159.6(7) no
C14 Ir1 C12 C11 -78.0(4) no
C14 Ir1 C12 C13 38.4(3) no
C14 Ir1 C12 C17 158.9(8) no
C12 Ir1 C15 C11 35.8(3) no
C12 Ir1 C15 C14 -82.4(4) no
C12 Ir1 C15 C20 157.4(7) no
C15 Ir1 C12 C11 -36.0(3) no
C15 Ir1 C12 C13 80.4(3) no
C15 Ir1 C12 C17 -159.1(8) no
C13 Ir1 C14 C13 -0.0(3) no
C13 Ir1 C14 C15 115.5(6) no
C13 Ir1 C14 C19 -120.9(7) no
C14 Ir1 C13 C12 -115.7(5) no
C14 Ir1 C13 C14 -0.0(3) no
C14 Ir1 C13 C18 121.2(8) no
C13 Ir1 C15 C11 79.3(4) no
C13 Ir1 C15 C14 -38.9(3) no
C13 Ir1 C15 C20 -159.0(7) no
C15 Ir1 C13 C12 -77.8(3) no
C15 Ir1 C13 C14 37.9(3) no
C15 Ir1 C13 C18 159.1(7) no
C14 Ir1 C15 C11 118.1(6) no
C14 Ir1 C15 C14 -0.0(4) no
C14 Ir1 C15 C20 -120.2(8) no
C15 Ir1 C14 C13 -115.5(6) no
C15 Ir1 C14 C15 -0.0(4) no
C15 Ir1 C14 C19 123.5(8) no
F36 F2 C30 F1 157.0(15) no
F36 F2 C30 F3 46.8(16) no
F36 F2 C30 F36 0.0(13) no
F36 F2 C30 C26 -82.3(16) no
C30 F2 F36 C30 -0.0(4) no
F35 F5 C31 F4 -126.2(10) no
F35 F5 C31 F6 -13.3(8) no
F35 F5 C31 F34 -27.5(9) no
F35 F5 C31 F35 0.0(8) no
F35 F5 C31 C28 110.6(11) no
C31 F5 F35 F6 36(2) no
C31 F5 F35 F34 33.1(11) no
C31 F5 F35 C31 0.0(5) no
F34 F6 C31 F4 -36.3(18) no
F34 F6 C31 F5 -149.3(17) no
F34 F6 C31 F34 -0.0(15) no
F34 F6 C31 F35 179(2) no
F34 F6 C31 C28 85.5(18) no
C31 F6 F34 C31 0.0(4) no
F35 F6 C31 F4 145(2) no
F35 F6 C31 F5 32(2) no
F35 F6 C31 F34 -179(3) no
F35 F6 C31 F35 0.0(18) no
F35 F6 C31 C28 -94(2) no
C31 F6 F35 F5 -26.2(15) no
C31 F6 F35 C31 0.0(4) no
F28 F16 C47 F17 -36.8(17) no
F28 F16 C47 F18 -148.8(16) no
F28 F16 C47 F25 -123.4(16) no
F28 F16 C47 F26 -78.8(17) no
F28 F16 C47 F27 -13.8(15) no
F28 F16 C47 F28 -0.0(14) no
F28 F16 C47 C44 97.9(16) no
C47 F16 F28 F27 17.3(18) no
C47 F16 F28 C47 0.0(4) no
F25 F17 F26 F18 3(3) no
F25 F17 F26 F25 0.0(17) no
F25 F17 F26 C47 -17(4) no
F26 F17 F25 F18 -175(5) no
F26 F17 F25 F26 0(4) no
F26 F17 F25 C47 159(4) no
F25 F17 F27 F28 -9(3) no
F25 F17 F27 C47 20.4(18) no
F27 F17 F25 F18 0(4) no
F27 F17 F25 F26 175(3) no
F27 F17 F25 C47 -26(3) no
F25 F17 C47 F16 -114.6(11) no
F25 F17 C47 F18 -14.0(8) no
F25 F17 C47 F25 -0.0(8) no
F25 F17 C47 F26 7.8(9) no
F25 F17 C47 F27 -162.3(11) no
F25 F17 C47 F28 -133.0(9) no
F25 F17 C47 C44 110.2(10) no
C47 F17 F25 F18 26.0(15) no
C47 F17 F25 F26 -159(3) no
C47 F17 F25 C47 -0.0(4) no
F26 F17 F27 F28 -4(6) no
F26 F17 F27 C47 25(5) no
F27 F17 F26 F18 -6(7) no
F27 F17 F26 F25 -9(8) no
F27 F17 F26 C47 -26(6) no
F26 F17 C47 F16 -122.4(15) no
F26 F17 C47 F18 -21.8(14) no
F26 F17 C47 F25 -7.8(13) no
F26 F17 C47 F26 -0.0(12) no
F26 F17 C47 F27 -170.1(17) no
F26 F17 C47 F28 -140.8(14) no
F26 F17 C47 C44 102.5(14) no
C47 F17 F26 F18 19.8(13) no
C47 F17 F26 F25 17(3) no
C47 F17 F26 C47 -0.0(3) no
F27 F17 C47 F16 47.7(15) no
F27 F17 C47 F18 148.3(13) no
F27 F17 C47 F25 162.3(14) no
F27 F17 C47 F26 170.1(17) no
F27 F17 C47 F27 0.0(11) no
F27 F17 C47 F28 29.3(14) no
F27 F17 C47 C44 -87.4(14) no
C47 F17 F27 F28 -29.4(12) no
C47 F17 F27 C47 0.0(4) no
F25 F18 C47 F16 141.1(14) no
F25 F18 C47 F17 22.8(14) no
F25 F18 C47 F25 0.0(12) no
F25 F18 C47 F26 9.3(13) no
F25 F18 C47 F27 45.8(16) no
F25 F18 C47 F28 123.3(14) no
F25 F18 C47 C44 -102.7(14) no
C47 F18 F25 F17 -20.8(13) no
C47 F18 F25 F26 -24(4) no
C47 F18 F25 C47 0.0(3) no
F26 F18 C47 F16 131.8(9) no
F26 F18 C47 F17 13.5(8) no
F26 F18 C47 F25 -9.3(9) no
F26 F18 C47 F26 0.0(8) no
F26 F18 C47 F27 36.4(10) no
F26 F18 C47 F28 113.9(10) no
F26 F18 C47 C44 -112.0(9) no
C47 F18 F26 F17 -22.9(15) no
C47 F18 F26 F27 -24.2(8) no
C47 F18 F26 C47 0.0(4) no
F31 F22 F33 F23 -11(4) no
F31 F22 F33 F29 -12(3) no
F31 F22 F33 C55 22(3) no
F33 F22 F31 F24 8(3) no
F33 F22 F31 C55 -17.1(17) no
F31 F22 C55 F23 -147.7(16) no
F31 F22 C55 F24 -31.9(16) no
F31 F22 C55 F29 -114.1(17) no
F31 F22 C55 F30 -59.6(17) no
F31 F22 C55 F31 0.0(14) no
F31 F22 C55 F32 -174.7(18) no
F31 F22 C55 F33 -163.9(16) no
F31 F22 C55 C52 88.1(16) no
C55 F22 F31 F24 24.9(11) no
C55 F22 F31 C55 -0.0(3) no
F32 F22 F33 F23 169(4) no
F32 F22 F33 F29 168(4) no
F32 F22 F33 C55 -158(4) no
F33 F22 F32 F23 -4.6(17) no
F33 F22 F32 F33 -0.0(12) no
F33 F22 F32 C55 17(3) no
F32 F22 C55 F23 27.0(17) no
F32 F22 C55 F24 142.8(16) no
F32 F22 C55 F29 60.6(18) no
F32 F22 C55 F30 115.1(17) no
F32 F22 C55 F31 174.7(19) no
F32 F22 C55 F32 0.0(15) no
F32 F22 C55 F33 10.8(16) no
F32 F22 C55 C52 -97.1(17) no
C55 F22 F32 F23 -21.8(12) no
C55 F22 F32 F33 -17(3) no
C55 F22 F32 C55 -0.0(4) no
F33 F22 C55 F23 16.2(8) no
F33 F22 C55 F24 132.0(10) no
F33 F22 C55 F29 49.8(11) no
F33 F22 C55 F30 104.3(11) no
F33 F22 C55 F31 163.9(11) no
F33 F22 C55 F32 -10.8(10) no
F33 F22 C55 F33 0.0(8) no
F33 F22 C55 C52 -107.9(11) no
C55 F22 F33 F23 -32.7(16) no
C55 F22 F33 F29 -34.0(7) no
C55 F22 F33 C55 0.0(4) no
F29 F23 F32 F22 -10(3) no
F29 F23 F32 F31 -10.7(18) no
F29 F23 F32 C55 -36.3(15) no
F32 F23 F29 F24 15(3) no
F32 F23 F29 F30 12(4) no
F32 F23 F29 F33 0.5(17) no
F32 F23 F29 C55 29.3(11) no
F29 F23 F33 F22 -3(4) no
F29 F23 F33 F29 -0.0(17) no
F29 F23 F33 F32 1(5) no
F29 F23 F33 C55 -27(3) no
F33 F23 F29 F24 14(5) no
F33 F23 F29 F30 11(6) no
F33 F23 F29 F33 -0(2) no
F33 F23 F29 C55 29(3) no
F29 F23 C55 F22 127.4(15) no
F29 F23 C55 F24 13.8(15) no
F29 F23 C55 F29 0.0(13) no
F29 F23 C55 F30 8.0(14) no
F29 F23 C55 F31 105.9(17) no
F29 F23 C55 F32 141.8(15) no
F29 F23 C55 F33 160.5(17) no
F29 F23 C55 C52 -105.6(15) no
C55 F23 F29 F24 -14.8(15) no
C55 F23 F29 F30 -18(3) no
C55 F23 F29 F33 -29(3) no
C55 F23 F29 C55 0.0(3) no
F30 F23 F32 F22 -6.1(19) no
F30 F23 F32 F31 -6.8(11) no
F30 F23 F32 C55 -32.4(7) no
F32 F23 F30 F24 18(3) no
F32 F23 F30 C55 33.2(8) no
F30 F23 F33 F22 1(3) no
F30 F23 F33 F29 4.3(14) no
F30 F23 F33 F32 5(4) no
F30 F23 F33 C55 -22.9(13) no
F33 F23 F30 F24 15(3) no
F33 F23 F30 C55 30.5(19) no
F30 F23 C55 F22 119.4(10) no
F30 F23 C55 F24 5.8(8) no
F30 F23 C55 F29 -8.0(9) no
F30 F23 C55 F30 0.0(7) no
F30 F23 C55 F31 97.9(12) no
F30 F23 C55 F32 133.8(9) no
F30 F23 C55 F33 152.5(10) no
F30 F23 C55 C52 -113.6(10) no
C55 F23 F30 F24 -15.1(18) no
C55 F23 F30 C55 -0.0(4) no
F32 F23 F33 F22 -4.4(16) no
F32 F23 F33 F29 -1(5) no
F32 F23 F33 F32 0.0(12) no
F32 F23 F33 C55 -28(3) no
F33 F23 F32 F22 169(4) no
F33 F23 F32 F31 169(4) no
F33 F23 F32 C55 143(4) no
F32 F23 C55 F22 -14.4(9) no
F32 F23 C55 F24 -128.0(10) no
F32 F23 C55 F29 -141.8(11) no
F32 F23 C55 F30 -133.8(10) no
F32 F23 C55 F31 -35.9(11) no
F32 F23 C55 F32 0.0(8) no
F32 F23 C55 F33 18.7(10) no
F32 F23 C55 C52 112.5(11) no
C55 F23 F32 F22 26.3(15) no
C55 F23 F32 F31 25.6(8) no
C55 F23 F32 C55 0.0(4) no
F33 F23 C55 F22 -33.1(17) no
F33 F23 C55 F24 -146.7(16) no
F33 F23 C55 F29 -160.5(19) no
F33 F23 C55 F30 -152.5(17) no
F33 F23 C55 F31 -54.6(19) no
F33 F23 C55 F32 -18.7(16) no
F33 F23 C55 F33 0.0(15) no
F33 F23 C55 C52 93.8(17) no
C55 F23 F33 F22 23.7(11) no
C55 F23 F33 F29 27(3) no
C55 F23 F33 F32 28(3) no
C55 F23 F33 C55 -0.0(3) no
F29 F24 F31 F22 -0.5(18) no
F29 F24 F31 F32 0.7(11) no
F29 F24 F31 C55 30.0(8) no
F31 F24 F29 F23 -12(3) no
F31 F24 F29 F33 -6.9(12) no
F31 F24 F29 C55 -30.1(8) no
F29 F24 C55 F22 -124.4(10) no
F29 F24 C55 F23 -8.0(8) no
F29 F24 C55 F29 0.0(8) no
F29 F24 C55 F30 3.4(10) no
F29 F24 C55 F31 -140.0(9) no
F29 F24 C55 F32 -99.6(11) no
F29 F24 C55 F33 -30.1(10) no
F29 F24 C55 C52 112.0(10) no
C55 F24 F29 F23 18.0(17) no
C55 F24 F29 F33 23.2(8) no
C55 F24 F29 C55 0.0(4) no
F30 F24 F31 F22 6(3) no
F30 F24 F31 F32 7.3(18) no
F30 F24 F31 C55 36.5(16) no
F31 F24 F30 F23 -18(3) no
F31 F24 F30 F29 -21(5) no
F31 F24 F30 C55 -29.8(12) no
F30 F24 C55 F22 -127.8(16) no
F30 F24 C55 F23 -11.4(16) no
F30 F24 C55 F29 -3.4(15) no
F30 F24 C55 F30 -0.0(13) no
F30 F24 C55 F31 -143.4(16) no
F30 F24 C55 F32 -103.0(16) no
F30 F24 C55 F33 -33.5(17) no
F30 F24 C55 C52 108.5(15) no
C55 F24 F30 F23 12.2(16) no
C55 F24 F30 F29 9(4) no
C55 F24 F30 C55 0.0(4) no
F31 F24 C55 F22 15.6(8) no
F31 F24 C55 F23 132.0(10) no
F31 F24 C55 F29 140.0(9) no
F31 F24 C55 F30 143.4(11) no
F31 F24 C55 F31 -0.0(8) no
F31 F24 C55 F32 40.4(10) no
F31 F24 C55 F33 109.9(11) no
F31 F24 C55 C52 -108.1(9) no
C55 F24 F31 F22 -30.5(14) no
C55 F24 F31 F32 -29.3(7) no
C55 F24 F31 C55 -0.0(4) no
F17 F25 F26 F17 0.0(10) no
F17 F25 F26 F27 -2.1(17) no
F17 F25 F26 C47 17(4) no
F17 F25 C47 F16 112.2(9) no
F17 F25 C47 F17 -0.0(4) no
F17 F25 C47 F18 157.7(13) no
F17 F25 C47 F26 -7.6(9) no
F17 F25 C47 F27 9.5(6) no
F17 F25 C47 F28 76.5(10) no
F17 F25 C47 C44 -109.0(7) no
F18 F25 F26 F17 8(7) no
F18 F25 F26 F27 5(6) no
F18 F25 F26 C47 25(4) no
F18 F25 C47 F16 -45.5(15) no
F18 F25 C47 F17 -157.7(14) no
F18 F25 C47 F18 0.0(7) no
F18 F25 C47 F26 -165(2) no
F18 F25 C47 F27 -148.2(11) no
F18 F25 C47 F28 -81.3(15) no
F18 F25 C47 C44 93.2(13) no
F26 F25 C47 F16 119.8(15) no
F26 F25 C47 F17 7.6(14) no
F26 F25 C47 F18 165(3) no
F26 F25 C47 F26 0.0(12) no
F26 F25 C47 F27 17.2(16) no
F26 F25 C47 F28 84.1(18) no
F26 F25 C47 C44 -101.4(16) no
C47 F25 F26 F17 -17(4) no
C47 F25 F26 F27 -19.1(19) no
C47 F25 F26 C47 0.0(3) no
F17 F26 C47 F16 81.6(16) no
F17 F26 C47 F17 -0.0(7) no
F17 F26 C47 F18 158.7(14) no
F17 F26 C47 F25 168(2) no
F17 F26 C47 F27 5.6(10) no
F17 F26 C47 F28 45.8(16) no
F17 F26 C47 C44 -95.1(13) no
F18 F26 F27 F28 -9.9(14) no
F18 F26 F27 C47 22.8(8) no
F18 F26 C47 F16 -77.2(11) no
F18 F26 C47 F17 -158.7(13) no
F18 F26 C47 F18 -0.0(5) no
F18 F26 C47 F25 9.1(9) no
F18 F26 C47 F27 -153.1(8) no
F18 F26 C47 F28 -113.0(9) no
F18 F26 C47 C44 106.2(8) no
F25 F26 F27 F28 -12(3) no
F25 F26 F27 C47 21(3) no
F25 F26 C47 F16 -86.2(18) no
F25 F26 C47 F17 -168(3) no
F25 F26 C47 F18 -9.1(14) no
F25 F26 C47 F25 0.0(12) no
F25 F26 C47 F27 -162.2(17) no
F25 F26 C47 F28 -122.0(15) no
F25 F26 C47 C44 97.1(16) no
F27 F26 C47 F16 76.0(13) no
F27 F26 C47 F17 -5.6(9) no
F27 F26 C47 F18 153.1(9) no
F27 F26 C47 F25 162.2(14) no
F27 F26 C47 F27 0.0(6) no
F27 F26 C47 F28 40.2(10) no
F27 F26 C47 C44 -100.7(9) no
C47 F26 F27 F28 -32.6(8) no
C47 F26 F27 C47 0.0(4) no
F17 F27 F28 F16 13(4) no
F17 F27 F28 C47 31.6(15) no
F17 F27 C47 F16 -138.4(13) no
F17 F27 C47 F17 0.0(8) no
F17 F27 C47 F18 -44.3(17) no
F17 F27 C47 F25 -17.7(14) no
F17 F27 C47 F26 -6.4(11) no
F17 F27 C47 F28 -146.5(15) no
F17 F27 C47 C44 104.8(13) no
F26 F27 F28 F16 12(3) no
F26 F27 F28 C47 30.7(10) no
F26 F27 C47 F16 -132.0(10) no
F26 F27 C47 F17 6.4(11) no
F26 F27 C47 F18 -37.9(12) no
F26 F27 C47 F25 -11.3(9) no
F26 F27 C47 F26 0.0(8) no
F26 F27 C47 F28 -140.1(11) no
F26 F27 C47 C44 111.2(10) no
F28 F27 C47 F16 8.1(9) no
F28 F27 C47 F17 146.5(15) no
F28 F27 C47 F18 102.2(12) no
F28 F27 C47 F25 128.8(10) no
F28 F27 C47 F26 140.1(11) no
F28 F27 C47 F28 -0.0(9) no
F28 F27 C47 C44 -108.7(10) no
C47 F27 F28 F16 -18(2) no
C47 F27 F28 C47 -0.0(4) no
F16 F28 C47 F16 -0.0(7) no
F16 F28 C47 F17 147.6(15) no
F16 F28 C47 F18 35.6(17) no
F16 F28 C47 F25 77.6(17) no
F16 F28 C47 F26 121.8(14) no
F16 F28 C47 F27 164.5(17) no
F16 F28 C47 C44 -96.8(15) no
F27 F28 C47 F16 -164.5(17) no
F27 F28 C47 F17 -16.9(9) no
F27 F28 C47 F18 -128.8(10) no
F27 F28 C47 F25 -86.8(12) no
F27 F28 C47 F26 -42.6(11) no
F27 F28 C47 F27 -0.0(7) no
F27 F28 C47 C44 98.7(10) no
F23 F29 F30 F24 10(7) no
F23 F29 F30 C55 19(4) no
F23 F29 F33 F22 177(4) no
F23 F29 F33 F23 -0.0(18) no
F23 F29 F33 F32 -179(4) no
F23 F29 F33 C55 147(4) no
F23 F29 C55 F22 -68.8(17) no
F23 F29 C55 F23 0.0(7) no
F23 F29 C55 F24 -166.4(15) no
F23 F29 C55 F30 -168.9(19) no
F23 F29 C55 F31 -107.2(16) no
F23 F29 C55 F32 -39.5(15) no
F23 F29 C55 F33 -10.9(10) no
F23 F29 C55 C52 88.9(15) no
F24 F29 F33 F22 8.1(13) no
F24 F29 F33 F23 -169(3) no
F24 F29 F33 F32 12.0(18) no
F24 F29 F33 C55 -21.2(9) no
F24 F29 C55 F22 97.7(11) no
F24 F29 C55 F23 166.4(13) no
F24 F29 C55 F24 -0.0(4) no
F24 F29 C55 F30 -2.4(7) no
F24 F29 C55 F31 59.2(13) no
F24 F29 C55 F32 127.0(8) no
F24 F29 C55 F33 155.5(8) no
F24 F29 C55 C52 -104.6(9) no
F30 F29 F33 F22 5(2) no
F30 F29 F33 F23 -172(4) no
F30 F29 F33 F32 9(3) no
F30 F29 F33 C55 -24.6(18) no
F33 F29 F30 F24 15(6) no
F33 F29 F30 C55 23.6(17) no
F30 F29 C55 F22 100.1(16) no
F30 F29 C55 F23 169(2) no
F30 F29 C55 F24 2.4(11) no
F30 F29 C55 F30 -0.0(10) no
F30 F29 C55 F31 61.7(19) no
F30 F29 C55 F32 129.4(13) no
F30 F29 C55 F33 158.0(15) no
F30 F29 C55 C52 -102.2(14) no
C55 F29 F30 F24 -9(4) no
C55 F29 F30 C55 0.0(4) no
F33 F29 C55 F22 -57.9(14) no
F33 F29 C55 F23 10.9(11) no
F33 F29 C55 F24 -155.5(11) no
F33 F29 C55 F30 -158.0(14) no
F33 F29 C55 F31 -96.3(15) no
F33 F29 C55 F32 -28.6(11) no
F33 F29 C55 F33 -0.0(9) no
F33 F29 C55 C52 99.8(12) no
C55 F29 F33 F22 29.3(7) no
C55 F29 F33 F23 -147(3) no
C55 F29 F33 F32 33.2(11) no
C55 F29 F33 C55 0.0(4) no
F23 F30 C55 F22 -105.6(10) no
F23 F30 C55 F23 -0.0(4) no
F23 F30 C55 F24 -169.0(14) no
F23 F30 C55 F29 6.3(7) no
F23 F30 C55 F31 -132.0(8) no
F23 F30 C55 F32 -66.6(10) no
F23 F30 C55 F33 -14.1(6) no
F23 F30 C55 C52 107.0(8) no
F24 F30 C55 F22 63.3(17) no
F24 F30 C55 F23 169.0(15) no
F24 F30 C55 F24 -0.0(8) no
F24 F30 C55 F29 175(2) no
F24 F30 C55 F31 37.0(15) no
F24 F30 C55 F32 102.4(16) no
F24 F30 C55 F33 154.9(13) no
F24 F30 C55 C52 -84.1(15) no
F29 F30 C55 F22 -112.0(14) no
F29 F30 C55 F23 -6.3(12) no
F29 F30 C55 F24 -175(2) no
F29 F30 C55 F29 -0.0(11) no
F29 F30 C55 F31 -138.3(13) no
F29 F30 C55 F32 -72.9(16) no
F29 F30 C55 F33 -20.4(14) no
F29 F30 C55 C52 100.6(14) no
F22 F31 C55 F22 0.0(8) no
F22 F31 C55 F23 44(2) no
F22 F31 C55 F24 148.6(15) no
F22 F31 C55 F29 91.0(19) no
F22 F31 C55 F30 130.7(14) no
F22 F31 C55 F32 3.2(11) no
F22 F31 C55 F33 17.2(17) no
F22 F31 C55 C52 -104.6(15) no
F24 F31 F32 F23 3.3(13) no
F24 F31 F32 F33 8(2) no
F24 F31 F32 C55 26.1(8) no
F24 F31 C55 F22 -148.6(14) no
F24 F31 C55 F23 -104.8(12) no
F24 F31 C55 F24 -0.0(4) no
F24 F31 C55 F29 -57.7(13) no
F24 F31 C55 F30 -17.9(6) no
F24 F31 C55 F32 -145.4(7) no
F24 F31 C55 F33 -131.4(8) no
F24 F31 C55 C52 106.8(8) no
F32 F31 C55 F22 -3.2(12) no
F32 F31 C55 F23 40.6(15) no
F32 F31 C55 F24 145.4(11) no
F32 F31 C55 F29 87.8(16) no
F32 F31 C55 F30 127.5(11) no
F32 F31 C55 F32 -0.0(9) no
F32 F31 C55 F33 14.0(11) no
F32 F31 C55 C52 -107.8(11) no
C55 F31 F32 F23 -22.8(8) no
C55 F31 F32 F33 -18.5(14) no
C55 F31 F32 C55 -0.0(4) no
F22 F32 F33 F23 -13(5) no
F22 F32 F33 F29 -13(4) no
F22 F32 F33 C55 17(3) no
F22 F32 C55 F22 -0.0(7) no
F22 F32 C55 F23 -154.1(16) no
F22 F32 C55 F24 -48.9(19) no
F22 F32 C55 F29 -132.9(14) no
F22 F32 C55 F30 -88.1(17) no
F22 F32 C55 F31 -3.0(11) no
F22 F32 C55 F33 -166(2) no
F22 F32 C55 C52 98.3(15) no
F23 F32 C55 F22 154.1(15) no
F23 F32 C55 F23 0.0(4) no
F23 F32 C55 F24 105.2(11) no
F23 F32 C55 F29 21.2(6) no
F23 F32 C55 F30 66.1(11) no
F23 F32 C55 F31 151.2(8) no
F23 F32 C55 F33 -12.1(7) no
F23 F32 C55 C52 -107.6(8) no
F31 F32 F33 F23 -13(4) no
F31 F32 F33 F29 -13(3) no
F31 F32 F33 C55 17.4(16) no
F31 F32 C55 F22 3.0(12) no
F31 F32 C55 F23 -151.2(11) no
F31 F32 C55 F24 -45.9(14) no
F31 F32 C55 F29 -129.9(10) no
F31 F32 C55 F30 -85.1(14) no
F31 F32 C55 F31 0.0(8) no
F31 F32 C55 F33 -163.2(13) no
F31 F32 C55 C52 101.3(11) no
F33 F32 C55 F22 166(2) no
F33 F32 C55 F23 12.1(11) no
F33 F32 C55 F24 117.3(14) no
F33 F32 C55 F29 33.3(13) no
F33 F32 C55 F30 78.2(16) no
F33 F32 C55 F31 163.2(14) no
F33 F32 C55 F33 -0.0(10) no
F33 F32 C55 C52 -95.5(13) no
C55 F32 F33 F23 -31(3) no
C55 F32 F33 F29 -30.2(11) no
C55 F32 F33 C55 -0.0(4) no
F22 F33 C55 F22 -0.0(4) no
F22 F33 C55 F23 -148.7(15) no
F22 F33 C55 F24 -103.9(12) no
F22 F33 C55 F29 -136.6(8) no
F22 F33 C55 F30 -120.7(8) no
F22 F33 C55 F31 -8.6(6) no
F22 F33 C55 F32 7.4(7) no
F22 F33 C55 C52 114.0(8) no
F23 F33 C55 F22 148.7(16) no
F23 F33 C55 F23 0.0(7) no
F23 F33 C55 F24 45(2) no
F23 F33 C55 F29 12.0(12) no
F23 F33 C55 F30 28.0(17) no
F23 F33 C55 F31 140.1(14) no
F23 F33 C55 F32 156(2) no
F23 F33 C55 C52 -97.3(15) no
F29 F33 C55 F22 136.6(10) no
F29 F33 C55 F23 -12.0(12) no
F29 F33 C55 F24 32.7(15) no
F29 F33 C55 F29 0.0(8) no
F29 F33 C55 F30 16.0(10) no
F29 F33 C55 F31 128.0(11) no
F29 F33 C55 F32 144.1(13) no
F29 F33 C55 C52 -109.4(10) no
F32 F33 C55 F22 -7.4(12) no
F32 F33 C55 F23 -156(2) no
F32 F33 C55 F24 -111.4(15) no
F32 F33 C55 F29 -144.1(14) no
F32 F33 C55 F30 -128.1(13) no
F32 F33 C55 F31 -16.0(14) no
F32 F33 C55 F32 -0.0(10) no
F32 F33 C55 C52 106.6(13) no
F6 F34 C31 F4 145.3(17) no
F6 F34 C31 F5 37(2) no
F6 F34 C31 F6 -0.0(8) no
F6 F34 C31 F35 -0.5(12) no
F6 F34 C31 C28 -102.9(17) no
F35 F34 C31 F4 145.8(13) no
F35 F34 C31 F5 37.6(15) no
F35 F34 C31 F6 0.5(14) no
F35 F34 C31 F35 0.0(11) no
F35 F34 C31 C28 -102.4(13) no
C31 F34 F35 F5 -24.6(9) no
C31 F34 F35 C31 0.0(4) no
F5 F35 C31 F4 106.1(11) no
F5 F35 C31 F5 -0.0(3) no
F5 F35 C31 F6 149.8(18) no
F5 F35 C31 F34 150.3(9) no
F5 F35 C31 C28 -113.5(9) no
F6 F35 C31 F4 -44(3) no
F6 F35 C31 F5 -149.8(19) no
F6 F35 C31 F6 0.0(7) no
F6 F35 C31 F34 0.4(12) no
F6 F35 C31 C28 96.7(18) no
F34 F35 C31 F4 -44.2(16) no
F34 F35 C31 F5 -150.3(12) no
F34 F35 C31 F6 -0.4(12) no
F34 F35 C31 F34 0.0(8) no
F34 F35 C31 C28 96.2(12) no
F2 F36 C30 F1 -27.6(18) no
F2 F36 C30 F2 0.0(9) no
F2 F36 C30 F3 -137.5(15) no
F2 F36 C30 C26 108.2(15) no
Ir1 C1 C2 Ir1 0.0 no
Ir1 C1 C2 C3 -74.0(7) no
Ir1 C1 C2 C10 115.9(7) no
C9 C1 C2 Ir1 -111.6(10) no
C9 C1 C2 C3 174.3(8) no
C9 C1 C2 C10 4.3(14) no
Ir1 C2 C3 C4 -0.2(6) no
Ir1 C2 C3 C8 176.6(8) no
C1 C2 C3 C4 64.7(11) no
C1 C2 C3 C8 -118.6(11) no
C10 C2 C3 C4 -124.6(8) no
C10 C2 C3 C8 52.2(12) no
C2 C3 C4 Ir1 0.2(8) no
C2 C3 C4 C5 175.3(7) no
C2 C3 C8 C7 -175.9(8) no
C4 C3 C8 C7 0.4(14) no
C8 C3 C4 Ir1 -176.8(8) no
C8 C3 C4 C5 -1.7(14) no
Ir1 C4 C5 C6 175.7(6) no
C3 C4 C5 C6 2.9(14) no
C4 C5 C6 C7 -2.9(17) no
C5 C6 C7 C8 2(2) no
C6 C7 C8 C3 -0.4(18) no
Ir1 C11 C12 Ir1 0.0 no
Ir1 C11 C12 C13 -60.3(4) no
Ir1 C11 C12 C17 132.7(7) no
Ir1 C11 C15 Ir1 0.0 no
Ir1 C11 C15 C14 60.7(4) no
Ir1 C11 C15 C20 -131.7(7) no
C12 C11 C15 Ir1 -60.4(6) no
C12 C11 C15 C14 0.3(8) no
C12 C11 C15 C20 167.8(6) no
C15 C11 C12 Ir1 60.6(6) no
C15 C11 C12 C13 0.3(8) no
C15 C11 C12 C17 -166.7(6) no
C16 C11 C12 Ir1 -126.0(8) no
C16 C11 C12 C13 173.7(7) no
C16 C11 C12 C17 6.7(12) no
C16 C11 C15 Ir1 126.2(8) no
C16 C11 C15 C14 -173.0(7) no
C16 C11 C15 C20 -5.5(12) no
Ir1 C12 C13 Ir1 0.0 no
Ir1 C12 C13 C14 -64.8(4) no
Ir1 C12 C13 C18 125.7(6) no
C11 C12 C13 Ir1 64.1(6) no
C11 C12 C13 C14 -0.7(8) no
C11 C12 C13 C18 -170.2(6) no
C17 C12 C13 Ir1 -129.3(9) no
C17 C12 C13 C14 165.9(8) no
C17 C12 C13 C18 -3.6(12) no
Ir1 C13 C14 Ir1 -0.0 no
Ir1 C13 C14 C15 -65.0(4) no
Ir1 C13 C14 C19 120.1(7) no
C12 C13 C14 Ir1 65.9(5) no
C12 C13 C14 C15 0.9(8) no
C12 C13 C14 C19 -174.0(6) no
C18 C13 C14 Ir1 -124.5(8) no
C18 C13 C14 C15 170.5(7) no
C18 C13 C14 C19 -4.5(12) no
Ir1 C14 C15 Ir1 0.0 no
Ir1 C14 C15 C11 -63.2(5) no
Ir1 C14 C15 C20 129.5(7) no
C13 C14 C15 Ir1 62.4(5) no
C13 C14 C15 C11 -0.8(8) no
C13 C14 C15 C20 -168.1(6) no
C19 C14 C15 Ir1 -122.7(8) no
C19 C14 C15 C11 174.2(7) no
C19 C14 C15 C20 6.9(12) no
C25 C24 C29 C28 1.8(9) no
C29 C24 C25 C26 -2.6(9) no
C25 C24 B1 C32 -142.8(6) no
C25 C24 B1 C40 -26.3(8) no
C25 C24 B1 C48 97.1(6) no
B1 C24 C25 C26 -177.0(5) no
C29 C24 B1 C32 43.0(8) no
C29 C24 B1 C40 159.5(5) no
C29 C24 B1 C48 -77.0(7) no
B1 C24 C29 C28 176.3(5) no
C24 C25 C26 C27 1.9(10) no
C24 C25 C26 C30 -177.4(6) no
C25 C26 C27 C28 -0.2(10) no
C25 C26 C30 F1 -37.7(10) no
C25 C26 C30 F2 -151.7(7) no
C25 C26 C30 F3 78.7(9) no
C25 C26 C30 F36 -179.2(6) no
C27 C26 C30 F1 143.0(7) no
C27 C26 C30 F2 29.0(11) no
C27 C26 C30 F3 -100.6(8) no
C27 C26 C30 F36 1.5(10) no
C30 C26 C27 C28 179.1(6) no
C26 C27 C28 C29 -0.6(10) no
C26 C27 C28 C31 179.5(6) no
C27 C28 C29 C24 -0.2(10) no
C27 C28 C31 F4 -69.5(9) no
C27 C28 C31 F5 50.6(9) no
C27 C28 C31 F6 171.9(7) no
C27 C28 C31 F34 -164.0(6) no
C27 C28 C31 F35 144.0(7) no
C29 C28 C31 F4 110.6(7) no
C29 C28 C31 F5 -129.3(7) no
C29 C28 C31 F6 -8.0(11) no
C29 C28 C31 F34 16.1(10) no
C29 C28 C31 F35 -35.8(11) no
C31 C28 C29 C24 179.7(6) no
C33 C32 C37 C36 2.4(9) no
C37 C32 C33 C34 -1.8(8) no
C33 C32 B1 C24 -159.0(5) no
C33 C32 B1 C40 82.2(7) no
C33 C32 B1 C48 -44.1(7) no
B1 C32 C33 C34 -176.6(5) no
C37 C32 B1 C24 26.7(8) no
C37 C32 B1 C40 -92.1(7) no
C37 C32 B1 C48 141.7(6) no
B1 C32 C37 C36 176.8(5) no
C32 C33 C34 C35 0.9(9) no
C32 C33 C34 C38 -178.4(5) no
C33 C34 C35 C36 -0.4(9) no
C33 C34 C38 F7 -27.3(9) no
C33 C34 C38 F8 -147.1(6) no
C33 C34 C38 F9 95.0(7) no
C35 C34 C38 F7 153.4(6) no
C35 C34 C38 F8 33.6(8) no
C35 C34 C38 F9 -84.3(8) no
C38 C34 C35 C36 178.9(5) no
C34 C35 C36 C37 1.0(9) no
C34 C35 C36 C39 175.8(5) no
C35 C36 C37 C32 -2.1(10) no
C35 C36 C39 F10 -78.0(8) no
C35 C36 C39 F11 42.1(9) no
C35 C36 C39 F12 161.8(6) no
C37 C36 C39 F10 96.8(8) no
C37 C36 C39 F11 -143.1(6) no
C37 C36 C39 F12 -23.4(9) no
C39 C36 C37 C32 -176.7(6) no
C41 C40 C45 C44 -4.2(9) no
C45 C40 C41 C42 5.2(9) no
C41 C40 B1 C24 139.4(6) no
C41 C40 B1 C32 -100.3(7) no
C41 C40 B1 C48 23.5(9) no
B1 C40 C41 C42 178.9(5) no
C45 C40 B1 C24 -47.2(8) no
C45 C40 B1 C32 73.1(7) no
C45 C40 B1 C48 -163.0(6) no
B1 C40 C45 C44 -178.2(5) no
C40 C41 C42 C43 -3.0(9) no
C40 C41 C42 C46 179.5(5) no
C41 C42 C43 C44 -0.7(9) no
C41 C42 C46 F13 61.1(8) no
C41 C42 C46 F14 -179.1(5) no
C41 C42 C46 F15 -57.7(8) no
C43 C42 C46 F13 -116.5(7) no
C43 C42 C46 F14 3.3(9) no
C43 C42 C46 F15 124.7(7) no
C46 C42 C43 C44 176.8(5) no
C42 C43 C44 C45 1.7(9) no
C42 C43 C44 C47 -176.9(5) no
C43 C44 C45 C40 0.9(10) no
C43 C44 C47 F16 -24.1(9) no
C43 C44 C47 F17 112.0(7) no
C43 C44 C47 F18 -124.6(6) no
C43 C44 C47 F25 -164.7(6) no
C43 C44 C47 F26 153.1(6) no
C43 C44 C47 F27 78.4(7) no
C43 C44 C47 F28 10.8(9) no
C45 C44 C47 F16 157.2(6) no
C45 C44 C47 F17 -66.7(8) no
C45 C44 C47 F18 56.7(8) no
C45 C44 C47 F25 16.7(9) no
C45 C44 C47 F26 -25.6(9) no
C45 C44 C47 F27 -100.3(7) no
C45 C44 C47 F28 -167.9(6) no
C47 C44 C45 C40 179.5(6) no
C49 C48 C53 C52 0.8(9) no
C53 C48 C49 C50 -0.5(9) no
C49 C48 B1 C24 -89.4(7) no
C49 C48 B1 C32 150.5(6) no
C49 C48 B1 C40 29.9(9) no
B1 C48 C49 C50 176.6(5) no
C53 C48 B1 C24 87.6(6) no
C53 C48 B1 C32 -32.5(8) no
C53 C48 B1 C40 -153.1(6) no
B1 C48 C53 C52 -176.5(5) no
C48 C49 C50 C51 0.1(10) no
C48 C49 C50 C54 173.8(6) no
C49 C50 C51 C52 0.1(11) no
C49 C50 C54 F19 33.3(10) no
C49 C50 C54 F20 151.2(7) no
C49 C50 C54 F21 -87.3(9) no
C51 C50 C54 F19 -152.8(7) no
C51 C50 C54 F20 -34.9(11) no
C51 C50 C54 F21 86.6(8) no
C54 C50 C51 C52 -173.8(7) no
C50 C51 C52 C53 0.2(11) no
C50 C51 C52 C55 -179.1(6) no
C51 C52 C53 C48 -0.6(11) no
C51 C52 C55 F22 -5.3(11) no
C51 C52 C55 F23 -129.0(7) no
C51 C52 C55 F24 112.3(8) no
C51 C52 C55 F29 -165.6(7) no
C51 C52 C55 F30 144.2(7) no
C51 C52 C55 F31 27.0(10) no
C51 C52 C55 F32 -41.2(10) no
C51 C52 C55 F33 -96.5(8) no
C53 C52 C55 F22 175.4(7) no
C53 C52 C55 F23 51.8(10) no
C53 C52 C55 F24 -67.0(8) no
C53 C52 C55 F29 15.1(11) no
C53 C52 C55 F30 -35.0(10) no
C53 C52 C55 F31 -152.3(7) no
C53 C52 C55 F32 139.5(7) no
C53 C52 C55 F33 84.2(8) no
C55 C52 C53 C48 178.6(6) no
